data_7125452
loop_
_publ_author_name
'Sun, Xiao-Peng'
'Tang, Zheng'
'Yao, Zi-Shuo'
'Tao, Jun'

_publ_section_title
;
 A homochiral 3D framework of mechanically interlocked 1D loops with
 solvent-dependent spin-state switching behaviors.
;
_journal_issue 1
_journal_name_full 'Chemical communications (Cambridge, England)'
_journal_page_first 133
_journal_page_last 136
_journal_paper_doi 10.1039/c9cc09063k
_journal_volume 56
_journal_year 2020
_chemical_formula_moiety 'C156 H124 B4 Fe2 N12 O16'
_chemical_formula_sum 'C156 H124 B4 Fe2 N12 O16'
_chemical_formula_weight 2577.60
_space_group_crystal_system monoclinic
_space_group_IT_number 4
_space_group_name_Hall 'P 2yb'
_space_group_name_H-M_alt 'P 1 21 1'
_atom_sites_solution_hydrogens geom
_audit_creation_date 2019-11-15
_audit_creation_method
;
Olex2 1.2
(compiled 2018.05.29 svn.r3508 for OlexSys, GUI svn.r5506)
;
_audit_update_record
;
2019-11-15 deposited with the CCDC.	2019-11-26 downloaded from the CCDC.
;
_cell_angle_alpha 90
_cell_angle_beta 106.028(12)
_cell_angle_gamma 90
_cell_formula_units_Z 2
_cell_length_a 18.080(6)
_cell_length_b 16.715(6)
_cell_length_c 32.015(8)
_cell_measurement_reflns_used 9893
_cell_measurement_temperature 160(2)
_cell_measurement_theta_max 50.154
_cell_measurement_theta_min 2.873
_cell_volume 9299(5)
_computing_cell_refinement 'SAINT V8.38A (?, 2016)'
_computing_data_reduction 'SAINT V8.38A (?, 2016)'
_computing_molecular_graphics 'Olex2 (Dolomanov et al., 2009)'
_computing_publication_material 'Olex2 (Dolomanov et al., 2009)'
_computing_structure_refinement 'ShelXL (Sheldrick, 2015)'
_computing_structure_solution 'ShelXT (Sheldrick, 2015)'
_diffrn_ambient_temperature 160.01
_diffrn_measured_fraction_theta_full 0.996
_diffrn_measured_fraction_theta_max 0.996
_diffrn_measurement_device_type 'Bruker D8 VENTURE PHOTON II'
_diffrn_measurement_method '\f and \w scans'
_diffrn_radiation_type CuK\a
_diffrn_radiation_wavelength 1.54184
_diffrn_reflns_av_R_equivalents 0.0703
_diffrn_reflns_av_unetI/netI 0.1004
_diffrn_reflns_Laue_measured_fraction_full 0.996
_diffrn_reflns_Laue_measured_fraction_max 0.996
_diffrn_reflns_limit_h_max 16
_diffrn_reflns_limit_h_min -18
_diffrn_reflns_limit_k_max 16
_diffrn_reflns_limit_k_min -16
_diffrn_reflns_limit_l_max 32
_diffrn_reflns_limit_l_min -30
_diffrn_reflns_number 46669
_diffrn_reflns_point_group_measured_fraction_full 0.936
_diffrn_reflns_point_group_measured_fraction_max 0.936
_diffrn_reflns_theta_full 50.516
_diffrn_reflns_theta_max 50.516
_diffrn_reflns_theta_min 2.543
_exptl_absorpt_coefficient_mu 1.661
_exptl_absorpt_correction_T_max 0.7500
_exptl_absorpt_correction_T_min 0.6688
_exptl_absorpt_correction_type multi-scan
_exptl_absorpt_process_details
;
SADABS-2016/2 (Bruker,2016/2) was used for absorption correction.
wR2(int) was 0.1055 before and 0.0859 after correction.
The Ratio of minimum to maximum transmission is 0.8917.
The \l/2 correction factor is Not present.
;
_exptl_crystal_colour red
_exptl_crystal_colour_primary red
_exptl_crystal_density_diffrn 0.921
_exptl_crystal_description block
_exptl_crystal_F_000 2688
_exptl_crystal_size_max 0.17
_exptl_crystal_size_mid 0.13
_exptl_crystal_size_min 0.05
_refine_diff_density_max 0.622
_refine_diff_density_min -0.571
_refine_diff_density_rms 0.048
_refine_ls_abs_structure_details
;
 Flack x determined using 4171 quotients [(I+)-(I-)]/[(I+)+(I-)]
 (Parsons, Flack and Wagner, Acta Cryst. B69 (2013) 249-259).
;
_refine_ls_abs_structure_Flack 0.056(4)
_refine_ls_extinction_method none
_refine_ls_goodness_of_fit_ref 0.994
_refine_ls_hydrogen_treatment constr
_refine_ls_matrix_type full
_refine_ls_number_parameters 1695
_refine_ls_number_reflns 18288
_refine_ls_number_restraints 49
_refine_ls_restrained_S_all 0.999
_refine_ls_R_factor_all 0.0829
_refine_ls_R_factor_gt 0.0597
_refine_ls_shift/su_max 0.034
_refine_ls_shift/su_mean 0.001
_refine_ls_structure_factor_coef Fsqd
_refine_ls_weighting_details 'w=1/[\s^2^(Fo^2^)+(0.0834P)^2^] where P=(Fo^2^+2Fc^2^)/3'
_refine_ls_weighting_scheme calc
_refine_ls_wR_factor_gt 0.1520
_refine_ls_wR_factor_ref 0.1619
_reflns_Friedel_coverage 0.799
_reflns_Friedel_fraction_full 0.871
_reflns_Friedel_fraction_max 0.871
_reflns_number_gt 13167
_reflns_number_total 18288
_reflns_threshold_expression 'I > 2\s(I)'
_cod_data_source_file c9cc09063k2.cif
_cod_data_source_block 1CH3OH_160K
_cod_depositor_comments 'Adding full bibliography for 7125447--7125452.cif.'
_cod_database_code 7125452
_shelx_shelxl_version_number 2016/6
_shelx_space_group_comment
;
The symmetry employed for this shelxl refinement is uniquely defined
by the following loop, which should always be used as a source of
symmetry information in preference to the above space-group names.
They are only intended as comments.
;
_shelx_estimated_absorpt_t_max 0.922
_shelx_estimated_absorpt_t_min 0.766
_olex2_refinement_description
;
1. Fixed Uiso
 At 1.2 times of:
  All C(H) groups, All C(H,H) groups
 At 1.5 times of:
  All B(H,H,H) groups, All C(H,H,H) groups
2. Restrained distances
 C155-C156
 2.22 with sigma of 0.01
 C155-O15
 1.55 with sigma of 0.01
 C156-O16
 1.41 with sigma of 0.01
 C155-O16
 1.35 with sigma of 0.01
 C1-N1
 1.11 with sigma of 0.01
3. Rigid bond restraints
 C1, B1
 with sigma for 1-2 distances of 0.01 and sigma for 1-3 distances of 0.01
4. Uiso/Uaniso restraints and constraints
C1 \\sim B1: within 2A with sigma of 0.04 and sigma for terminal atoms of 0.08
: with sigma of 0.01 and sigma for terminal atoms of 0.02
Uanis(O15) \\sim Ueq: with sigma of 0.01 and sigma for terminal atoms of 0.02
Uanis(C2) \\sim Ueq: with sigma of 0.01 and sigma for terminal atoms of 0.02
: with sigma of 0.01 and sigma for terminal atoms of 0.02
Uanis(N1) \\sim Ueq, Uanis(C74) \\sim Ueq: with sigma of 0.01 and sigma for
terminal atoms of 0.02
Uanis(C155) \\sim Ueq: with sigma of 0.01 and sigma for terminal atoms of 0.02
Uanis(C1) \\sim Ueq: with sigma of 0.01 and sigma for terminal atoms of 0.02
Uanis(B4) = Uanis(B2)
Uanis(B1) = Uanis(B3)
5.a Secondary CH2 refined with riding coordinates:
 C71(H71A,H71B), C73(H73A,H73B), C75(H75A,H75B), C77(H77A,H77B), C149(H14A,
 H14B), C151(H15D,H15E), C153(H15I,H15J), C155(H15N,H15O)
5.b Me refined with riding coordinates:
 C156(H15P,H15Q,H15R)
5.c Aromatic/amide H refined with riding coordinates:
 C3(H3), C4(H4), C6(H6), C7(H7), C11(H11), C13(H13), C14(H14), C18(H18),
 C19(H19), C22(H22), C23(H23), C25(H25), C27(H27), C28(H28), C33(H33), C34(H34),
  C35(H35), C36(H36), C37(H37), C38(H38), C40(H40), C41(H41), C45(H45),
 C47(H47), C48(H48), C52(H52), C53(H53), C56(H56), C57(H57), C59(H59), C61(H61),
  C62(H62), C67(H67), C68(H68), C69(H69), C70(H70), C79(H79), C80(H80),
 C82(H82), C83(H83), C87(H87), C89(H89), C90(H90), C94(H94), C95(H95), C98(H98),
  C99(H99), C101(H101), C103(H103), C104(H104), C109(H109), C110(H110),
 C111(H111), C112(H112), C113(H113), C114(H114), C116(H116), C117(H117),
 C121(H121), C123(H123), C124(H124), C128(H128), C129(H129), C132(H132),
 C133(H133), C135(H135), C137(H137), C138(H138), C143(H143), C144(H144),
 C145(H145), C146(H146)
5.d Idealised Me refined as rotating group:
 C72(H72A,H72B,H72C), C74(H74A,H74B,H74C), C76(H76A,H76B,H76C), C78(H78A,H78B,
 H78C), C150(H15A,H15B,H15C), C152(H15F,H15G,H15H), C154(H15K,H15L,H15M),
 B3(H3A,H3B,H3C), B4(H4A,H4B,H4C), B2(H2A,H2B,H2C), B1(H1A,H1B,H1C)
;
_smtbx_masks_special_details
;
A solvent mask was calculated and 868.3 electrons were found in a volume of 3243.4\%A^3 in 1-CH^3^OH-160K void. This is consistent with the presence of about 12[CH3OH ] per formula unit which account for 864.0 electrons.
;
_olex2_submission_special_instructions 'No special instructions were received'

loop_
_space_group_symop_operation_xyz
'x, y, z'
'-x, y+1/2, -z'

loop_
_atom_site_label
_atom_site_type_symbol
_atom_site_fract_x
_atom_site_fract_y
_atom_site_fract_z
_atom_site_U_iso_or_equiv
_atom_site_adp_type
_atom_site_occupancy
_atom_site_site_symmetry_order
_atom_site_calc_flag
_atom_site_refinement_flags_posn
_atom_site_refinement_flags_adp
Fe1 Fe 0.74734(2) 1.21826(3) 0.02945(2) 0.05440(13) Uani 1 1 d . .
Fe2 Fe 0.27518(2) 0.65649(2) 0.51414(2) 0.03839(10) Uani 1 1 d . .
O1 O -0.02347(10) 1.01620(13) 0.11025(6) 0.0758(7) Uani 1 1 d . .
O2 O -0.05433(13) 0.88215(15) 0.09227(8) 0.1072(10) Uani 1 1 d . .
O3 O 0.03276(11) 1.23225(12) 0.13375(6) 0.0770(7) Uani 1 1 d . .
O4 O 0.0906(2) 1.35136(18) 0.15367(10) 0.1645(15) Uani 1 1 d . .
O5 O 1.00190(9) 0.68938(10) 0.37067(5) 0.0589(5) Uani 1 1 d . .
O6 O 1.03829(10) 0.56609(12) 0.34661(6) 0.0766(7) Uani 1 1 d . .
O7 O 1.00486(9) 0.82821(10) 0.47674(5) 0.0496(5) Uani 1 1 d . .
O8 O 1.00435(10) 0.93217(11) 0.52590(6) 0.0666(6) Uani 1 1 d . .
O9 O -0.46356(9) 0.46609(10) 0.62306(5) 0.0602(6) Uani 1 1 d . .
O10 O -0.51438(10) 0.34542(12) 0.59235(6) 0.0843(7) Uani 1 1 d . .
O11 O -0.42332(9) 0.70437(11) 0.60489(5) 0.0544(5) Uani 1 1 d . .
O12 O -0.49149(12) 0.82089(15) 0.59217(7) 0.0963(8) Uani 1 1 d . .
O13 O 0.48971(9) 0.21057(11) 0.88500(5) 0.0630(6) Uani 1 1 d . .
O14 O 0.49107(13) 0.08968(14) 0.84779(6) 0.0991(8) Uani 1 1 d . .
O15 O 0.47137(11) 0.37162(11) 0.97836(5) 0.0704(7) Uani 1 1 d D U
O16 O 0.49179(13) 0.47358(16) 1.02713(8) 0.1284(9) Uiso 1 1 d D U
N1 N 0.72365(13) 1.11572(14) -0.00901(7) 0.0766(8) Uani 1 1 d D U
N2 N 0.77621(13) 1.31891(14) 0.06903(7) 0.0670(8) Uani 1 1 d . .
N3 N 0.78262(11) 1.13778(13) 0.08529(6) 0.0556(7) Uani 1 1 d . .
N5 N 0.63425(11) 1.21804(14) 0.04078(6) 0.0614(7) Uani 1 1 d . .
N7 N 0.25991(10) 0.55582(11) 0.48280(6) 0.0411(6) Uani 1 1 d . .
N8 N 0.28964(9) 0.75897(11) 0.54281(5) 0.0394(6) Uani 1 1 d . .
N10 N 0.38377(9) 0.66114(11) 0.50946(5) 0.0379(6) Uani 1 1 d . .
N12 N 0.23658(9) 0.71505(12) 0.45755(6) 0.0458(6) Uani 1 1 d . .
N9 N 0.16840(9) 0.65432(12) 0.52254(5) 0.0413(6) Uani 1 1 d . .
N11 N 0.31177(10) 0.59751(12) 0.57054(6) 0.0424(6) Uani 1 1 d . .
N4 N -0.29368(11) 0.29441(15) 0.97169(7) 0.0638(8) Uani 1 1 d . .
N6 N -0.13765(12) 0.22643(14) 1.02030(7) 0.0674(8) Uani 1 1 d . .
C2 C 0.79818(18) 1.3768(2) 0.08459(11) 0.0887(12) Uani 1 1 d . U
C3 C 0.57106(14) 1.19574(17) 0.00874(8) 0.0603(10) Uani 1 1 d . .
H3 H 0.574980 1.185187 -0.019723 0.072 Uiso 1 1 calc R .
C4 C 0.49947(15) 1.18840(18) 0.01820(9) 0.0698(11) Uani 1 1 d . .
H4 H 0.455080 1.174755 -0.004503 0.084 Uiso 1 1 calc R .
C5 C 0.49240(14) 1.20053(16) 0.05951(7) 0.0583(9) Uani 1 1 d . .
C6 C 0.55786(14) 1.22553(19) 0.09191(8) 0.0651(10) Uani 1 1 d . .
H6 H 0.555375 1.238091 0.120434 0.078 Uiso 1 1 calc R .
C7 C 0.62586(16) 1.23104(19) 0.08052(8) 0.0680(10) Uani 1 1 d . .
H7 H 0.670675 1.245298 0.102782 0.082 Uiso 1 1 calc R .
C8 C 0.42184(14) 1.18696(17) 0.06947(8) 0.0649(9) Uani 1 1 d . .
C9 C 0.36327(16) 1.1692(2) 0.07723(9) 0.0754(11) Uani 1 1 d . .
C10 C 0.29361(13) 1.1496(2) 0.08963(9) 0.0745(10) Uani 1 1 d . .
C11 C 0.23888(15) 1.1000(2) 0.06269(9) 0.0763(10) Uani 1 1 d . .
H11 H 0.246025 1.083605 0.035654 0.092 Uiso 1 1 calc R .
C12 C 0.17376(14) 1.0735(2) 0.07413(9) 0.0708(11) Uani 1 1 d . .
C13 C 0.12128(16) 1.0186(2) 0.05023(9) 0.0901(13) Uani 1 1 d . .
H13 H 0.130539 0.994694 0.025227 0.108 Uiso 1 1 calc R .
C14 C 0.05749(17) 0.9985(2) 0.06179(9) 0.0909(13) Uani 1 1 d . .
H14 H 0.022721 0.961229 0.044316 0.109 Uiso 1 1 calc R .
C15 C 0.04056(14) 1.0299(2) 0.09797(8) 0.0676(10) Uani 1 1 d . .
C16 C 0.09347(14) 1.08358(17) 0.12615(8) 0.0569(9) Uani 1 1 d . .
C17 C 0.16056(15) 1.10529(19) 0.11438(8) 0.0611(9) Uani 1 1 d . .
C18 C 0.21897(15) 1.1548(2) 0.14047(8) 0.0692(10) Uani 1 1 d . .
H18 H 0.213881 1.173321 0.167592 0.083 Uiso 1 1 calc R .
C19 C 0.28057(14) 1.1761(2) 0.12818(8) 0.0717(11) Uani 1 1 d . .
H19 H 0.317171 1.210840 0.146422 0.086 Uiso 1 1 calc R .
C20 C 0.08075(13) 1.11192(16) 0.16748(7) 0.0501(8) Uani 1 1 d . .
C21 C 0.05247(13) 1.18576(14) 0.17230(7) 0.0453(8) Uani 1 1 d . .
C22 C 0.04311(14) 1.21431(18) 0.20999(8) 0.0613(9) Uani 1 1 d . .
H22 H 0.025846 1.267470 0.212027 0.074 Uiso 1 1 calc R .
C23 C 0.06004(14) 1.16195(18) 0.24671(8) 0.0619(9) Uani 1 1 d . .
H23 H 0.051426 1.179570 0.273188 0.074 Uiso 1 1 calc R .
C24 C 0.08899(14) 1.08544(16) 0.24418(8) 0.0519(9) Uani 1 1 d . .
C25 C 0.10812(14) 1.03540(18) 0.27997(8) 0.0618(10) Uani 1 1 d . .
H25 H 0.101207 1.053286 0.306812 0.074 Uiso 1 1 calc R .
C26 C 0.13758(14) 0.95858(17) 0.27715(7) 0.0569(9) Uani 1 1 d . .
C27 C 0.14580(14) 0.93412(18) 0.23727(8) 0.0606(9) Uani 1 1 d . .
H27 H 0.164660 0.881829 0.234711 0.073 Uiso 1 1 calc R .
C28 C 0.12792(14) 0.98209(17) 0.20198(8) 0.0560(9) Uani 1 1 d . .
H28 H 0.134916 0.962824 0.175418 0.067 Uiso 1 1 calc R .
C29 C 0.09959(13) 1.05877(15) 0.20355(7) 0.0473(8) Uani 1 1 d . .
C30 C 0.15812(15) 0.90864(17) 0.31344(8) 0.0590(9) Uani 1 1 d . .
C31 C 0.17780(14) 0.86223(18) 0.34526(8) 0.0617(9) Uani 1 1 d . .
C32 C 0.19614(13) 0.81035(15) 0.38265(7) 0.0465(8) Uani 1 1 d . .
C33 C 0.16417(13) 0.82375(15) 0.41704(8) 0.0501(8) Uani 1 1 d . .
H33 H 0.127545 0.865180 0.415510 0.060 Uiso 1 1 calc R .
C34 C 0.18659(12) 0.77623(14) 0.45276(7) 0.0436(8) Uani 1 1 d . .
H34 H 0.165292 0.787074 0.476174 0.052 Uiso 1 1 calc R .
C35 C 0.26485(13) 0.70242(16) 0.42338(6) 0.0485(8) Uani 1 1 d . .
H35 H 0.299387 0.658965 0.424986 0.058 Uiso 1 1 calc R .
C36 C 0.24754(13) 0.74691(15) 0.38745(8) 0.0515(8) Uani 1 1 d . .
H36 H 0.270595 0.735144 0.364844 0.062 Uiso 1 1 calc R .
C37 C 0.42999(12) 0.59578(16) 0.51321(7) 0.0445(8) Uani 1 1 d . .
H37 H 0.411036 0.545720 0.519825 0.053 Uiso 1 1 calc R .
C38 C 0.50266(14) 0.59873(17) 0.50790(8) 0.0537(9) Uani 1 1 d . .
H38 H 0.532498 0.551212 0.510933 0.064 Uiso 1 1 calc R .
C39 C 0.53320(12) 0.67032(16) 0.49814(7) 0.0483(8) Uani 1 1 d . .
C40 C 0.48685(12) 0.73833(16) 0.49431(8) 0.0511(8) Uani 1 1 d . .
H40 H 0.505313 0.788872 0.488047 0.061 Uiso 1 1 calc R .
C41 C 0.41367(12) 0.73131(16) 0.49975(7) 0.0480(8) Uani 1 1 d . .
H41 H 0.382647 0.778005 0.496522 0.058 Uiso 1 1 calc R .
C42 C 0.60696(13) 0.67573(16) 0.49103(8) 0.0537(9) Uani 1 1 d . .
C43 C 0.66646(13) 0.68465(14) 0.48053(8) 0.0477(8) Uani 1 1 d . .
C44 C 0.73286(12) 0.69625(15) 0.46526(7) 0.0461(8) Uani 1 1 d . .
C45 C 0.76270(12) 0.63524(14) 0.44815(7) 0.0441(8) Uani 1 1 d . .
H45 H 0.740904 0.583544 0.448233 0.053 Uiso 1 1 calc R .
C46 C 0.82651(13) 0.64446(15) 0.42956(7) 0.0452(8) Uani 1 1 d . .
C47 C 0.85712(14) 0.58394(15) 0.41119(7) 0.0505(8) Uani 1 1 d . .
H47 H 0.837371 0.531390 0.411695 0.061 Uiso 1 1 calc R .
C48 C 0.91484(13) 0.59573(15) 0.39215(7) 0.0493(8) Uani 1 1 d . .
H48 H 0.936609 0.551613 0.381037 0.059 Uiso 1 1 calc R .
C49 C 0.94172(12) 0.67274(14) 0.38908(7) 0.0446(8) Uani 1 1 d . .
C50 C 0.91516(13) 0.73836(15) 0.40817(7) 0.0446(8) Uani 1 1 d . .
C51 C 0.85611(11) 0.72523(15) 0.42905(7) 0.0395(7) Uani 1 1 d . .
C52 C 0.82382(12) 0.78842(15) 0.44759(7) 0.0451(8) Uani 1 1 d . .
H52 H 0.843134 0.841202 0.447251 0.054 Uiso 1 1 calc R .
C53 C 0.76543(12) 0.77467(15) 0.46592(8) 0.0478(8) Uani 1 1 d . .
H53 H 0.746025 0.817505 0.479306 0.057 Uiso 1 1 calc R .
C54 C 0.94184(13) 0.82156(14) 0.40223(7) 0.0415(8) Uani 1 1 d . .
C55 C 0.98399(13) 0.86559(14) 0.43660(7) 0.0448(8) Uani 1 1 d . .
C56 C 1.00739(13) 0.94495(15) 0.42971(8) 0.0536(9) Uani 1 1 d . .
H56 H 1.036711 0.975141 0.453742 0.064 Uiso 1 1 calc R .
C57 C 0.98904(14) 0.97700(14) 0.39065(7) 0.0490(8) Uani 1 1 d . .
H57 H 1.005727 1.029789 0.387017 0.059 Uiso 1 1 calc R .
C58 C 0.94486(13) 0.93438(15) 0.35384(7) 0.0474(8) Uani 1 1 d . .
C59 C 0.92367(15) 0.96941(16) 0.31217(8) 0.0591(9) Uani 1 1 d . .
H59 H 0.943543 1.020401 0.307821 0.071 Uiso 1 1 calc R .
C60 C 0.87476(16) 0.93057(16) 0.27801(7) 0.0574(9) Uani 1 1 d . .
C61 C 0.84740(16) 0.85342(17) 0.28302(8) 0.0628(10) Uani 1 1 d . .
H61 H 0.813996 0.826163 0.259117 0.075 Uiso 1 1 calc R .
C62 C 0.87050(14) 0.81814(16) 0.32383(7) 0.0533(9) Uani 1 1 d . .
H62 H 0.852448 0.765967 0.327541 0.064 Uiso 1 1 calc R .
C63 C 0.91984(13) 0.85709(14) 0.35995(7) 0.0429(8) Uani 1 1 d . .
C64 C 0.85211(16) 0.96842(17) 0.23580(10) 0.0690(10) Uani 1 1 d . .
C65 C 0.83519(16) 1.00378(17) 0.20041(8) 0.0633(10) Uani 1 1 d . .
C66 C 0.81689(16) 1.04694(17) 0.16217(8) 0.0633(9) Uani 1 1 d . .
C67 C 0.75141(15) 1.02996(18) 0.12747(8) 0.0650(10) Uani 1 1 d . .
H67 H 0.717844 0.987367 0.129591 0.078 Uiso 1 1 calc R .
C68 C 0.73660(15) 1.07725(16) 0.08960(8) 0.0616(9) Uani 1 1 d . .
H68 H 0.692408 1.065835 0.066291 0.074 Uiso 1 1 calc R .
C69 C 0.84502(14) 1.15157(19) 0.11909(8) 0.0653(9) Uani 1 1 d . .
H69 H 0.877704 1.194603 0.116375 0.078 Uiso 1 1 calc R .
C70 C 0.86518(16) 1.10833(17) 0.15723(8) 0.0620(9) Uani 1 1 d . .
H70 H 0.910818 1.120294 0.179445 0.074 Uiso 1 1 calc R .
C71 C -0.07793(16) 0.9611(2) 0.08532(10) 0.0833(12) Uani 1 1 d . .
H71A H -0.127298 0.967684 0.092678 0.100 Uiso 1 1 calc R .
H71B H -0.087134 0.973850 0.054103 0.100 Uiso 1 1 calc R .
C72 C -0.0578(2) 0.8509(3) 0.13163(15) 0.147(2) Uani 1 1 d . .
H72A H -0.111646 0.847264 0.132107 0.221 Uiso 1 1 calc GR .
H72B H -0.029573 0.885926 0.155240 0.221 Uiso 1 1 calc GR .
H72C H -0.034592 0.797508 0.135479 0.221 Uiso 1 1 calc GR .
C73 C 0.02247(18) 1.3165(2) 0.13628(13) 0.1017(15) Uani 1 1 d . .
H73A H -0.000932 1.338363 0.106849 0.122 Uiso 1 1 calc R .
H73B H -0.012635 1.327927 0.154427 0.122 Uiso 1 1 calc R .
C74 C 0.1320(3) 1.3593(5) 0.1218(2) 0.258(4) Uani 1 1 d . U
H74A H 0.150051 1.306519 0.115503 0.386 Uiso 1 1 calc GR .
H74B H 0.176321 1.394663 0.132920 0.386 Uiso 1 1 calc GR .
H74C H 0.098154 1.382035 0.095135 0.386 Uiso 1 1 calc GR .
C75 C 1.00329(17) 0.63872(18) 0.33547(9) 0.0790(11) Uani 1 1 d . .
H75A H 0.949610 0.629239 0.317999 0.095 Uiso 1 1 calc R .
H75B H 1.029983 0.667127 0.316688 0.095 Uiso 1 1 calc R .
C76 C 1.11997(17) 0.5715(2) 0.36546(11) 0.0922(13) Uani 1 1 d . .
H76A H 1.142973 0.601873 0.346021 0.138 Uiso 1 1 calc GR .
H76B H 1.142124 0.517622 0.369628 0.138 Uiso 1 1 calc GR .
H76C H 1.130582 0.598781 0.393595 0.138 Uiso 1 1 calc GR .
C77 C 1.04690(14) 0.87076(16) 0.51363(8) 0.0568(9) Uani 1 1 d . .
H77A H 1.064457 0.832987 0.538194 0.068 Uiso 1 1 calc R .
H77B H 1.093171 0.894150 0.507559 0.068 Uiso 1 1 calc R .
C78 C 0.94843(18) 0.9049(2) 0.54466(10) 0.0911(13) Uani 1 1 d . .
H78A H 0.898734 0.902228 0.522501 0.137 Uiso 1 1 calc GR .
H78B H 0.944575 0.941630 0.567811 0.137 Uiso 1 1 calc GR .
H78C H 0.962482 0.851453 0.556910 0.137 Uiso 1 1 calc GR .
C79 C 0.10556(13) 0.62588(14) 0.49309(7) 0.0436(8) Uani 1 1 d . .
H79 H 0.112306 0.606773 0.466440 0.052 Uiso 1 1 calc R .
C80 C 0.03348(13) 0.62204(14) 0.49804(7) 0.0478(8) Uani 1 1 d . .
H80 H -0.007613 0.600168 0.475733 0.057 Uiso 1 1 calc R .
C81 C 0.02042(12) 0.65112(15) 0.53695(7) 0.0451(8) Uani 1 1 d . .
C82 C 0.08645(12) 0.67930(13) 0.56898(7) 0.0413(7) Uani 1 1 d . .
H82 H 0.081844 0.697806 0.596202 0.050 Uiso 1 1 calc R .
C83 C 0.15753(12) 0.67973(13) 0.56042(7) 0.0372(7) Uani 1 1 d . .
H83 H 0.200767 0.698867 0.582326 0.045 Uiso 1 1 calc R .
C84 C -0.05162(12) 0.64574(15) 0.54607(7) 0.0427(7) Uani 1 1 d . .
C85 C -0.10709(13) 0.63652(16) 0.55715(8) 0.0521(9) Uani 1 1 d . .
C86 C -0.17552(13) 0.61735(14) 0.57260(7) 0.0450(6) Uiso 1 1 d . U
C87 C -0.21764(14) 0.55149(15) 0.55717(8) 0.0515(8) Uani 1 1 d . .
H87 H -0.205187 0.519996 0.535352 0.062 Uiso 1 1 calc R .
C88 C -0.28163(12) 0.52855(14) 0.57363(7) 0.0408(7) Uani 1 1 d . .
C89 C -0.32480(13) 0.46000(16) 0.55866(8) 0.0528(8) Uani 1 1 d . .
H89 H -0.312343 0.428487 0.536854 0.063 Uiso 1 1 calc R .
C90 C -0.38422(13) 0.43682(16) 0.57432(8) 0.0537(9) Uani 1 1 d . .
H90 H -0.412949 0.389970 0.563587 0.064 Uiso 1 1 calc R .
C91 C -0.40235(13) 0.48377(15) 0.60683(8) 0.0511(8) Uani 1 1 d . .
C92 C -0.36177(13) 0.55336(15) 0.62232(7) 0.0441(8) Uani 1 1 d . .
C93 C -0.29926(12) 0.57500(14) 0.60668(7) 0.0380(7) Uani 1 1 d . .
C94 C -0.25281(12) 0.64365(15) 0.62132(7) 0.0471(8) Uani 1 1 d . .
H94 H -0.264047 0.676004 0.643192 0.057 Uiso 1 1 calc R .
C95 C -0.19257(12) 0.66547(16) 0.60544(7) 0.0494(8) Uani 1 1 d . .
H95 H -0.162863 0.711747 0.616140 0.059 Uiso 1 1 calc R .
C96 C -0.38353(12) 0.60150(15) 0.65648(8) 0.0454(8) Uani 1 1 d . .
C97 C -0.41460(13) 0.67809(15) 0.64667(7) 0.0498(8) Uani 1 1 d . .
C98 C -0.43853(13) 0.72372(16) 0.67727(7) 0.0519(8) Uani 1 1 d . .
H98 H -0.457529 0.776266 0.669670 0.062 Uiso 1 1 calc R .
C99 C -0.43541(15) 0.69494(16) 0.71785(9) 0.0629(10) Uani 1 1 d . .
H99 H -0.454643 0.725946 0.737424 0.075 Uiso 1 1 calc R .
C100 C -0.40270(13) 0.61739(18) 0.73036(7) 0.0604(9) Uani 1 1 d . .
C101 C -0.39605(16) 0.58386(19) 0.77179(9) 0.0708(10) Uani 1 1 d . .
H101 H -0.413949 0.613832 0.792263 0.085 Uiso 1 1 calc R .
C102 C -0.36548(14) 0.51147(19) 0.78325(8) 0.0640(10) Uani 1 1 d . .
C103 C -0.33752(15) 0.46682(19) 0.75321(8) 0.0673(10) Uani 1 1 d . .
H103 H -0.313963 0.416430 0.761878 0.081 Uiso 1 1 calc R .
C104 C -0.34335(13) 0.49384(16) 0.71232(7) 0.0522(8) Uani 1 1 d . .
H104 H -0.324928 0.461815 0.692810 0.063 Uiso 1 1 calc R .
C105 C -0.37664(12) 0.56924(16) 0.69874(7) 0.0488(8) Uani 1 1 d . .
C106 C -0.35543(17) 0.4776(2) 0.82614(8) 0.0773(11) Uani 1 1 d . .
C107 C -0.34992(17) 0.4441(2) 0.85780(9) 0.0783(11) Uani 1 1 d . .
C108 C -0.33252(16) 0.3937(2) 0.89822(9) 0.0785(11) Uani 1 1 d . .
C109 C -0.33553(17) 0.4232(2) 0.93754(9) 0.0824(12) Uani 1 1 d . .
H109 H -0.349583 0.477102 0.940737 0.099 Uiso 1 1 calc R .
C110 C -0.31725(17) 0.3711(2) 0.97249(9) 0.0822(12) Uani 1 1 d . .
H110 H -0.321631 0.391027 0.999502 0.099 Uiso 1 1 calc R .
C111 C -0.2889(2) 0.2678(2) 0.93292(9) 0.1010(14) Uani 1 1 d . .
H111 H -0.271530 0.214551 0.931139 0.121 Uiso 1 1 calc R .
C112 C -0.3082(2) 0.3146(2) 0.89461(11) 0.1122(16) Uani 1 1 d . .
H112 H -0.304888 0.293521 0.867616 0.135 Uiso 1 1 calc R .
C113 C -0.10429(15) 0.2962(2) 1.01700(10) 0.0821(12) Uani 1 1 d . .
H113 H -0.130671 0.343894 1.020277 0.099 Uiso 1 1 calc R .
C114 C -0.03348(17) 0.3027(2) 1.00906(10) 0.0867(12) Uani 1 1 d . .
H114 H -0.011687 0.354073 1.007797 0.104 Uiso 1 1 calc R .
C115 C 0.00507(16) 0.2367(2) 1.00307(10) 0.0846(11) Uani 1 1 d . .
C116 C -0.02658(18) 0.1638(2) 1.00748(13) 0.1178(15) Uani 1 1 d . .
H116 H -0.001750 0.115541 1.003402 0.141 Uiso 1 1 calc R .
C117 C -0.09529(16) 0.1626(2) 1.01799(10) 0.1025(12) Uani 1 1 d . .
H117 H -0.113974 0.112068 1.024081 0.123 Uiso 1 1 calc R .
C118 C 0.07876(17) 0.2396(2) 0.99215(11) 0.1005(13) Uani 1 1 d . .
C119 C 0.13483(16) 0.2437(2) 0.97911(10) 0.0896(12) Uani 1 1 d . .
C120 C 0.20246(15) 0.2508(2) 0.96452(9) 0.0782(11) Uani 1 1 d . .
C121 C 0.23672(15) 0.18288(18) 0.95284(8) 0.0685(10) Uani 1 1 d . .
H121 H 0.215564 0.131685 0.955393 0.082 Uiso 1 1 calc R .
C122 C 0.30257(14) 0.18886(16) 0.93722(8) 0.0563(9) Uani 1 1 d . .
C123 C 0.33958(15) 0.12026(17) 0.92569(8) 0.0579(9) Uani 1 1 d . .
H123 H 0.321256 0.068512 0.930014 0.069 Uiso 1 1 calc R .
C124 C 0.39652(15) 0.12656(15) 0.90974(8) 0.0562(9) Uani 1 1 d . .
H124 H 0.419474 0.079212 0.902638 0.067 Uiso 1 1 calc R .
C125 C 0.42711(14) 0.20222(16) 0.90217(8) 0.0529(9) Uani 1 1 d . .
C126 C 0.39542(14) 0.27124(15) 0.91302(8) 0.0525(9) Uani 1 1 d . .
C127 C 0.33153(13) 0.26533(16) 0.93084(7) 0.0514(8) Uani 1 1 d . .
C128 C 0.29478(13) 0.33375(18) 0.94289(7) 0.0563(9) Uani 1 1 d . .
H128 H 0.313324 0.385731 0.939252 0.068 Uiso 1 1 calc R .
C129 C 0.23447(16) 0.32565(19) 0.95925(9) 0.0703(10) Uani 1 1 d . .
H129 H 0.212370 0.372421 0.967657 0.084 Uiso 1 1 calc R .
C130 C 0.42425(13) 0.35045(16) 0.90421(7) 0.0485(8) Uani 1 1 d . .
C131 C 0.45779(16) 0.40081(15) 0.93697(7) 0.0555(9) Uani 1 1 d . .
C132 C 0.48190(15) 0.48018(17) 0.92902(8) 0.0630(10) Uani 1 1 d . .
H132 H 0.503016 0.515062 0.952745 0.076 Uiso 1 1 calc R .
C133 C 0.47454(15) 0.50526(18) 0.88782(8) 0.0644(10) Uani 1 1 d . .
H133 H 0.492818 0.556716 0.882910 0.077 Uiso 1 1 calc R .
C134 C 0.43987(14) 0.45541(16) 0.85207(7) 0.0537(8) Uani 1 1 d . .
C135 C 0.43033(14) 0.48214(17) 0.80868(7) 0.0557(9) Uani 1 1 d . .
H135 H 0.449541 0.532851 0.803257 0.067 Uiso 1 1 calc R .
C136 C 0.39269(14) 0.43329(16) 0.77449(7) 0.0565(9) Uani 1 1 d . .
C137 C 0.36547(16) 0.35887(19) 0.78251(8) 0.0669(10) Uani 1 1 d . .
H137 H 0.340327 0.325610 0.758778 0.080 Uiso 1 1 calc R .
C138 C 0.37426(13) 0.33279(16) 0.82391(7) 0.0490(8) Uani 1 1 d . .
H138 H 0.354323 0.282019 0.828592 0.059 Uiso 1 1 calc R .
C139 C 0.41164(14) 0.37891(15) 0.85913(7) 0.0497(8) Uani 1 1 d . .
C140 C 0.38088(16) 0.46428(18) 0.73052(9) 0.0695(10) Uani 1 1 d . .
C141 C 0.36914(15) 0.48869(16) 0.69443(8) 0.0567(9) Uani 1 1 d . .
C142 C 0.35132(14) 0.52345(15) 0.65240(7) 0.0474(8) Uani 1 1 d . .
C143 C 0.29147(13) 0.49635(15) 0.61913(7) 0.0483(8) Uani 1 1 d . .
H143 H 0.262094 0.451764 0.623733 0.058 Uiso 1 1 calc R .
C144 C 0.27348(13) 0.53286(14) 0.57923(7) 0.0443(8) Uani 1 1 d . .
H144 H 0.232282 0.511824 0.556689 0.053 Uiso 1 1 calc R .
C145 C 0.37313(13) 0.62305(13) 0.60346(6) 0.0385(7) Uani 1 1 d . .
H145 H 0.402731 0.666638 0.597853 0.046 Uiso 1 1 calc R .
C146 C 0.39342(13) 0.59040(16) 0.64261(7) 0.0512(8) Uani 1 1 d . .
H146 H 0.435990 0.611313 0.664324 0.061 Uiso 1 1 calc R .
C147 C 0.26213(14) 0.49785(17) 0.46508(8) 0.0564(9) Uani 1 1 d . .
C148 C 0.28610(12) 0.82473(15) 0.55243(7) 0.0431(8) Uani 1 1 d . .
C149 C -0.47662(17) 0.3818(2) 0.62953(10) 0.0872(12) Uani 1 1 d . .
H14A H -0.426479 0.354929 0.641682 0.105 Uiso 1 1 calc R .
H14B H -0.506821 0.376429 0.650893 0.105 Uiso 1 1 calc R .
C150 C -0.58946(16) 0.3756(2) 0.57410(10) 0.0847(12) Uani 1 1 d . .
H15A H -0.608329 0.357886 0.543828 0.127 Uiso 1 1 calc GR .
H15B H -0.588329 0.434156 0.575144 0.127 Uiso 1 1 calc GR .
H15C H -0.623762 0.355535 0.590686 0.127 Uiso 1 1 calc GR .
C151 C -0.41361(16) 0.78940(17) 0.60070(10) 0.0736(10) Uani 1 1 d . .
H15D H -0.391508 0.801401 0.576345 0.088 Uiso 1 1 calc R .
H15E H -0.379684 0.812144 0.627812 0.088 Uiso 1 1 calc R .
C152 C -0.4893(2) 0.9010(2) 0.57988(18) 0.161(2) Uani 1 1 d . .
H15F H -0.519620 0.907464 0.549562 0.241 Uiso 1 1 calc GR .
H15G H -0.435892 0.916724 0.582867 0.241 Uiso 1 1 calc GR .
H15H H -0.510905 0.934791 0.598594 0.241 Uiso 1 1 calc GR .
C153 C 0.53184(17) 0.14321(19) 0.87931(10) 0.0799(11) Uani 1 1 d . .
H15I H 0.578150 0.161212 0.871157 0.096 Uiso 1 1 calc R .
H15J H 0.549469 0.114623 0.907390 0.096 Uiso 1 1 calc R .
C154 C 0.4748(2) 0.1201(3) 0.80483(11) 0.1248(16) Uani 1 1 d . .
H15K H 0.458352 0.076273 0.784017 0.187 Uiso 1 1 calc GR .
H15L H 0.521084 0.145186 0.800493 0.187 Uiso 1 1 calc GR .
H15M H 0.433542 0.160003 0.800304 0.187 Uiso 1 1 calc GR .
C155 C 0.53152(17) 0.4138(2) 1.01794(13) 0.215(2) Uani 1 1 d D U
H15N H 0.548731 0.376978 1.042957 0.258 Uiso 1 1 calc R .
H15O H 0.576989 0.433181 1.009375 0.258 Uiso 1 1 calc R .
C156 C 0.42573(17) 0.4453(4) 1.03631(16) 0.272(4) Uiso 1 1 d D .
H15P H 0.396506 0.490492 1.043127 0.408 Uiso 1 1 calc R .
H15Q H 0.393986 0.416579 1.010992 0.408 Uiso 1 1 calc R .
H15R H 0.440097 0.409002 1.061270 0.408 Uiso 1 1 calc R .
C1 C 0.7346(2) 1.06281(19) -0.02846(9) 0.1047(13) Uani 1 1 d D U
B3 B 0.2700(3) 0.4148(3) 0.44269(18) 0.1581(17) Uani 1 1 d . .
H3A H 0.282268 0.424432 0.415159 0.237 Uiso 1 1 calc GR .
H3B H 0.221305 0.385413 0.437098 0.237 Uiso 1 1 calc GR .
H3C H 0.311175 0.383245 0.461976 0.237 Uiso 1 1 calc GR .
B4 B 0.2785(3) 0.9180(3) 0.56222(18) 0.1319(16) Uani 1 1 d . .
H4A H 0.319800 0.947712 0.554744 0.198 Uiso 1 1 calc GR .
H4B H 0.282544 0.925354 0.593133 0.198 Uiso 1 1 calc GR .
H4C H 0.228528 0.937846 0.544754 0.198 Uiso 1 1 calc GR .
B2 B 0.8419(3) 1.4637(3) 0.10079(18) 0.1319(16) Uani 1 1 d . .
H2A H 0.808121 1.507838 0.087081 0.198 Uiso 1 1 calc GR .
H2B H 0.889963 1.466344 0.092353 0.198 Uiso 1 1 calc GR .
H2C H 0.853232 1.468155 0.132454 0.198 Uiso 1 1 calc GR .
B1 B 0.7661(3) 1.0063(3) -0.05144(18) 0.1581(17) Uani 1 1 d . U
H1A H 0.788320 1.034127 -0.072061 0.237 Uiso 1 1 calc GR .
H1B H 0.725472 0.969949 -0.067291 0.237 Uiso 1 1 calc GR .
H1C H 0.806324 0.975576 -0.030931 0.237 Uiso 1 1 calc GR .

loop_
_atom_site_aniso_label
_atom_site_aniso_U_11
_atom_site_aniso_U_22
_atom_site_aniso_U_33
_atom_site_aniso_U_23
_atom_site_aniso_U_13
_atom_site_aniso_U_12
Fe1 0.0501(2) 0.0714(3) 0.04552(19) 0.0072(2) 0.01955(15) -0.0067(2)
Fe2 0.03403(16) 0.04270(19) 0.04295(16) 0.00710(17) 0.01816(13) 0.00259(17)
O1 0.0645(11) 0.0993(14) 0.0656(10) -0.0141(11) 0.0210(8) -0.0155(11)
O2 0.0982(15) 0.1082(18) 0.1147(16) -0.0072(15) 0.0287(12) -0.0002(14)
O3 0.0729(12) 0.0775(13) 0.0746(11) 0.0184(10) 0.0104(10) 0.0010(11)
O4 0.207(3) 0.109(2) 0.150(2) 0.0489(17) 0.003(2) -0.018(2)
O5 0.0676(8) 0.0573(11) 0.0694(8) -0.0062(8) 0.0487(6) -0.0006(8)
O6 0.0625(10) 0.0805(13) 0.0977(11) -0.0158(11) 0.0403(8) 0.0020(10)
O7 0.0543(9) 0.0482(9) 0.0443(8) 0.0068(8) 0.0106(7) 0.0046(8)
O8 0.0790(11) 0.0568(11) 0.0705(10) -0.0006(9) 0.0315(8) 0.0000(9)
O9 0.0628(9) 0.0517(10) 0.0803(10) -0.0070(9) 0.0436(7) -0.0222(8)
O10 0.0688(10) 0.0751(13) 0.1263(13) -0.0272(11) 0.0555(8) -0.0194(10)
O11 0.0541(8) 0.0652(11) 0.0491(8) 0.0091(8) 0.0231(6) -0.0055(9)
O12 0.0821(12) 0.1103(17) 0.1051(13) 0.0088(13) 0.0404(10) 0.0199(12)
O13 0.0635(9) 0.0697(11) 0.0646(9) 0.0011(9) 0.0322(7) 0.0062(9)
O14 0.1527(15) 0.0861(15) 0.0786(10) -0.0154(11) 0.0656(9) -0.0126(13)
O15 0.0887(12) 0.0713(12) 0.0422(9) 0.0025(9) 0.0032(9) -0.0130(10)
N1 0.0879(13) 0.0845(16) 0.0704(12) 0.0202(12) 0.0439(9) 0.0163(12)
N2 0.0655(13) 0.0730(15) 0.0609(13) -0.0014(12) 0.0147(10) -0.0194(12)
N3 0.0522(11) 0.0718(15) 0.0442(10) 0.0085(10) 0.0157(8) -0.0156(11)
N5 0.0652(12) 0.0720(14) 0.0510(11) 0.0112(11) 0.0230(9) -0.0036(12)
N7 0.0406(9) 0.0390(11) 0.0495(10) -0.0015(9) 0.0223(7) 0.0027(9)
N8 0.0333(9) 0.0458(11) 0.0440(9) 0.0092(9) 0.0187(7) 0.0082(9)
N10 0.0423(9) 0.0376(10) 0.0367(9) 0.0095(9) 0.0156(7) 0.0009(9)
N12 0.0368(9) 0.0414(11) 0.0663(11) -0.0020(10) 0.0261(8) 0.0022(9)
N9 0.0353(9) 0.0496(11) 0.0411(9) 0.0095(10) 0.0141(7) 0.0085(10)
N11 0.0357(9) 0.0477(11) 0.0474(10) 0.0080(9) 0.0173(8) 0.0128(9)
N4 0.0400(11) 0.0940(17) 0.0596(12) 0.0044(12) 0.0172(9) -0.0017(12)
N6 0.0711(13) 0.0634(14) 0.0736(13) 0.0161(12) 0.0296(10) 0.0009(12)
C2 0.0559(18) 0.087(2) 0.101(2) 0.0008(18) -0.0151(16) 0.0135(16)
C3 0.0498(14) 0.0794(19) 0.0485(14) 0.0082(14) 0.0081(11) -0.0058(14)
C4 0.0545(16) 0.081(2) 0.0707(17) 0.0153(15) 0.0121(13) -0.0060(14)
C5 0.0625(14) 0.0664(17) 0.0546(13) 0.0248(13) 0.0305(10) 0.0099(14)
C6 0.0564(14) 0.091(2) 0.0530(14) -0.0026(15) 0.0244(11) 0.0058(15)
C7 0.0634(16) 0.087(2) 0.0503(14) 0.0113(15) 0.0101(12) -0.0073(16)
C8 0.0523(13) 0.0780(19) 0.0741(14) 0.0377(13) 0.0336(10) 0.0105(13)
C9 0.0665(16) 0.088(2) 0.0730(16) 0.0215(17) 0.0206(13) 0.0255(16)
C10 0.0300(12) 0.108(2) 0.0937(16) 0.0360(17) 0.0306(10) 0.0055(15)
C11 0.0578(15) 0.106(2) 0.0769(15) 0.0387(16) 0.0384(11) 0.0233(16)
C12 0.0294(14) 0.106(2) 0.0640(17) 0.0195(17) -0.0083(13) 0.0048(15)
C13 0.0571(16) 0.160(3) 0.0590(15) -0.0103(19) 0.0265(12) 0.0144(19)
C14 0.0681(17) 0.129(3) 0.0834(18) -0.0371(19) 0.0343(13) -0.0162(19)
C15 0.0425(14) 0.115(2) 0.0487(14) -0.0027(16) 0.0180(11) -0.0160(15)
C16 0.0542(14) 0.0669(17) 0.0541(13) 0.0137(13) 0.0225(11) -0.0045(13)
C17 0.0523(15) 0.091(2) 0.0386(13) 0.0108(14) 0.0095(11) -0.0081(15)
C18 0.0624(15) 0.090(2) 0.0557(14) 0.0133(16) 0.0168(12) -0.0084(17)
C19 0.0475(13) 0.113(2) 0.0614(14) 0.0163(16) 0.0268(10) 0.0000(15)
C20 0.0325(12) 0.0758(17) 0.0426(13) 0.0074(13) 0.0112(10) -0.0079(13)
C21 0.0429(12) 0.0549(16) 0.0410(12) 0.0156(11) 0.0161(9) 0.0006(11)
C22 0.0602(15) 0.0517(15) 0.0718(16) 0.0008(15) 0.0179(12) -0.0049(14)
C23 0.0571(14) 0.0827(19) 0.0494(13) -0.0096(15) 0.0204(11) -0.0098(15)
C24 0.0426(13) 0.0626(17) 0.0510(13) -0.0030(13) 0.0135(11) 0.0021(13)
C25 0.0567(14) 0.092(2) 0.0399(13) 0.0037(14) 0.0188(10) -0.0153(15)
C26 0.0610(14) 0.0730(18) 0.0418(13) 0.0145(13) 0.0227(10) -0.0005(14)
C27 0.0557(14) 0.0706(18) 0.0595(15) 0.0146(14) 0.0226(11) 0.0001(14)
C28 0.0497(13) 0.0761(18) 0.0483(13) -0.0055(13) 0.0237(10) -0.0041(13)
C29 0.0397(12) 0.0618(16) 0.0446(12) 0.0105(12) 0.0187(9) -0.0060(12)
C30 0.0559(15) 0.0726(18) 0.0474(14) 0.0100(14) 0.0128(12) -0.0060(14)
C31 0.0494(13) 0.0819(19) 0.0623(14) -0.0112(15) 0.0295(10) -0.0179(14)
C32 0.0405(13) 0.0570(16) 0.0412(13) 0.0077(12) 0.0101(10) -0.0008(12)
C33 0.0416(13) 0.0491(15) 0.0602(14) 0.0149(12) 0.0152(11) -0.0010(12)
C34 0.0381(12) 0.0504(15) 0.0485(12) 0.0057(12) 0.0223(9) 0.0058(11)
C35 0.0588(13) 0.0606(16) 0.0360(11) 0.0036(12) 0.0296(9) 0.0028(13)
C36 0.0486(13) 0.0602(16) 0.0537(13) 0.0054(12) 0.0275(10) 0.0057(12)
C37 0.0264(11) 0.0571(15) 0.0559(13) 0.0078(12) 0.0210(9) 0.0046(11)
C38 0.0420(13) 0.0578(16) 0.0626(15) 0.0053(13) 0.0164(11) 0.0118(13)
C39 0.0303(11) 0.0738(17) 0.0436(12) 0.0110(12) 0.0147(9) -0.0060(12)
C40 0.0390(12) 0.0619(16) 0.0594(13) 0.0071(13) 0.0254(10) 0.0057(12)
C41 0.0371(12) 0.0598(16) 0.0492(13) 0.0094(13) 0.0156(10) 0.0072(12)
C42 0.0312(12) 0.0676(18) 0.0630(14) 0.0121(13) 0.0145(10) 0.0090(12)
C43 0.0306(12) 0.0551(16) 0.0559(14) -0.0025(12) 0.0091(10) 0.0060(11)
C44 0.0353(12) 0.0558(16) 0.0472(13) 0.0076(12) 0.0116(10) 0.0114(12)
C45 0.0318(11) 0.0481(15) 0.0550(13) 0.0186(12) 0.0164(9) 0.0045(11)
C46 0.0413(12) 0.0495(14) 0.0444(12) 0.0106(12) 0.0112(10) -0.0066(12)
C47 0.0617(14) 0.0421(14) 0.0510(13) -0.0026(12) 0.0208(11) -0.0020(12)
C48 0.0535(13) 0.0440(14) 0.0604(13) -0.0068(12) 0.0328(10) -0.0037(12)
C49 0.0410(12) 0.0388(14) 0.0590(13) -0.0019(12) 0.0224(10) 0.0002(11)
C50 0.0387(12) 0.0604(16) 0.0337(12) -0.0023(12) 0.0086(10) -0.0082(12)
C51 0.0272(11) 0.0528(14) 0.0394(12) 0.0066(12) 0.0109(9) 0.0059(11)
C52 0.0256(11) 0.0536(15) 0.0565(13) 0.0131(12) 0.0118(10) -0.0051(11)
C53 0.0303(12) 0.0458(14) 0.0697(15) 0.0002(13) 0.0177(10) 0.0081(11)
C54 0.0469(13) 0.0324(13) 0.0497(12) 0.0043(11) 0.0211(10) -0.0054(11)
C55 0.0398(12) 0.0459(14) 0.0524(13) 0.0035(12) 0.0188(10) 0.0075(11)
C56 0.0441(13) 0.0499(15) 0.0674(15) -0.0154(13) 0.0163(11) -0.0105(12)
C57 0.0629(14) 0.0309(13) 0.0600(13) 0.0077(11) 0.0285(10) -0.0094(11)
C58 0.0545(13) 0.0454(14) 0.0490(13) 0.0064(11) 0.0255(10) -0.0062(12)
C59 0.0814(16) 0.0473(16) 0.0580(14) 0.0114(13) 0.0346(11) 0.0023(13)
C60 0.0798(16) 0.0554(16) 0.0396(13) 0.0158(12) 0.0210(11) -0.0037(14)
C61 0.0760(18) 0.0556(16) 0.0510(15) 0.0055(14) 0.0078(13) -0.0057(15)
C62 0.0700(15) 0.0479(15) 0.0452(13) -0.0020(12) 0.0214(11) -0.0060(13)
C63 0.0479(13) 0.0390(13) 0.0438(12) 0.0020(11) 0.0157(10) -0.0011(11)
C64 0.0745(17) 0.0506(17) 0.0841(18) -0.0087(15) 0.0255(14) -0.0042(15)
C65 0.0833(18) 0.0572(17) 0.0474(14) 0.0027(13) 0.0145(13) 0.0073(15)
C66 0.0844(16) 0.0671(18) 0.0478(13) 0.0012(13) 0.0342(11) 0.0018(15)
C67 0.0638(16) 0.0660(18) 0.0661(16) 0.0047(15) 0.0196(12) -0.0184(14)
C68 0.0658(15) 0.0584(17) 0.0667(15) -0.0106(14) 0.0286(12) -0.0118(14)
C69 0.0545(14) 0.0732(18) 0.0699(15) 0.0056(16) 0.0202(12) -0.0146(15)
C70 0.0739(17) 0.0668(17) 0.0476(13) 0.0114(13) 0.0205(12) -0.0089(15)
C71 0.0554(16) 0.133(3) 0.0589(17) -0.0122(18) 0.0121(13) -0.0263(18)
C72 0.105(3) 0.128(3) 0.187(4) 0.056(3) 0.005(3) -0.003(3)
C73 0.065(2) 0.073(2) 0.146(3) 0.021(2) -0.008(2) -0.0171(17)
C74 0.177(4) 0.285(7) 0.328(6) 0.027(6) 0.098(4) -0.050(4)
C75 0.0984(17) 0.083(2) 0.0727(15) 0.0096(16) 0.0517(12) 0.0199(16)
C76 0.0642(17) 0.111(3) 0.105(2) 0.011(2) 0.0307(15) 0.0098(19)
C77 0.0473(15) 0.0617(17) 0.0554(15) -0.0043(14) 0.0043(12) 0.0036(13)
C78 0.091(2) 0.096(2) 0.090(2) -0.0185(19) 0.0305(16) -0.0065(19)
C79 0.0457(13) 0.0444(14) 0.0383(12) 0.0072(11) 0.0075(10) 0.0009(11)
C80 0.0400(13) 0.0532(15) 0.0528(13) 0.0080(12) 0.0171(10) 0.0034(11)
C81 0.0412(12) 0.0417(13) 0.0519(13) 0.0154(12) 0.0122(10) 0.0029(12)
C82 0.0433(12) 0.0443(14) 0.0408(11) 0.0129(11) 0.0191(9) 0.0114(11)
C83 0.0376(11) 0.0362(13) 0.0432(11) 0.0089(10) 0.0203(9) 0.0017(10)
C84 0.0342(11) 0.0532(14) 0.0428(12) 0.0031(12) 0.0141(9) -0.0011(12)
C85 0.0363(13) 0.0632(17) 0.0555(14) 0.0121(13) 0.0104(10) 0.0045(12)
C87 0.0565(14) 0.0499(15) 0.0514(13) 0.0080(12) 0.0205(11) 0.0130(12)
C88 0.0315(11) 0.0451(14) 0.0528(12) 0.0083(11) 0.0232(9) -0.0008(11)
C89 0.0509(13) 0.0597(16) 0.0556(13) -0.0008(13) 0.0276(10) 0.0057(13)
C90 0.0514(13) 0.0519(16) 0.0651(14) 0.0019(13) 0.0281(11) 0.0018(13)
C91 0.0504(13) 0.0460(14) 0.0684(14) 0.0011(12) 0.0360(10) 0.0062(12)
C92 0.0410(12) 0.0560(15) 0.0384(12) 0.0007(12) 0.0164(9) 0.0010(12)
C93 0.0373(11) 0.0475(14) 0.0331(11) 0.0020(11) 0.0162(9) 0.0015(11)
C94 0.0436(12) 0.0560(15) 0.0486(12) 0.0008(12) 0.0242(9) 0.0112(12)
C95 0.0388(12) 0.0499(15) 0.0658(13) -0.0006(13) 0.0251(10) -0.0097(12)
C96 0.0289(12) 0.0511(15) 0.0578(13) 0.0014(12) 0.0145(10) -0.0107(11)
C97 0.0350(12) 0.0638(17) 0.0528(13) -0.0051(13) 0.0158(10) -0.0069(12)
C98 0.0590(13) 0.0539(15) 0.0504(12) 0.0044(12) 0.0275(10) -0.0033(13)
C99 0.0602(15) 0.0504(16) 0.0836(17) -0.0102(14) 0.0290(12) -0.0046(13)
C100 0.0417(13) 0.103(2) 0.0406(12) -0.0071(14) 0.0187(10) -0.0264(13)
C101 0.0703(16) 0.088(2) 0.0599(15) -0.0129(15) 0.0283(12) -0.0277(15)
C102 0.0481(15) 0.097(2) 0.0428(14) 0.0015(15) 0.0065(12) -0.0173(15)
C103 0.0624(15) 0.081(2) 0.0673(15) 0.0214(15) 0.0330(11) 0.0053(15)
C104 0.0575(13) 0.0586(16) 0.0507(12) 0.0034(12) 0.0320(10) 0.0075(13)
C105 0.0388(12) 0.0709(17) 0.0421(12) -0.0057(12) 0.0202(9) -0.0109(12)
C106 0.0790(17) 0.109(2) 0.0501(14) 0.0064(16) 0.0288(12) -0.0112(18)
C107 0.0772(18) 0.101(2) 0.0556(16) 0.0144(16) 0.0169(13) -0.0304(17)
C108 0.0607(16) 0.117(2) 0.0600(15) 0.0155(17) 0.0212(12) -0.0153(17)
C109 0.080(2) 0.106(2) 0.0535(16) 0.0311(16) 0.0050(15) -0.0050(19)
C110 0.0622(17) 0.123(3) 0.0571(16) -0.0106(18) 0.0087(14) 0.0108(18)
C111 0.157(3) 0.093(2) 0.0647(17) -0.0029(18) 0.0502(16) -0.025(2)
C112 0.202(3) 0.072(2) 0.0728(18) 0.0131(17) 0.0538(19) -0.002(2)
C113 0.0586(15) 0.086(2) 0.113(2) 0.0146(18) 0.0423(13) 0.0033(16)
C114 0.0826(17) 0.095(2) 0.0971(18) 0.0212(18) 0.0499(13) 0.0087(17)
C115 0.0620(15) 0.102(2) 0.1027(18) 0.0346(17) 0.0449(12) 0.0145(16)
C116 0.0923(19) 0.089(2) 0.195(3) 0.034(2) 0.0774(17) 0.019(2)
C117 0.0967(17) 0.100(2) 0.1387(19) 0.0472(19) 0.0792(13) 0.0114(18)
C118 0.0578(16) 0.134(3) 0.117(2) 0.0634(19) 0.0354(14) 0.0140(18)
C119 0.0562(15) 0.135(3) 0.0874(17) 0.0371(19) 0.0367(12) 0.0217(18)
C120 0.0638(15) 0.105(2) 0.0775(15) 0.0428(16) 0.0401(11) 0.0201(16)
C121 0.0644(16) 0.080(2) 0.0615(15) 0.0336(13) 0.0181(12) -0.0038(14)
C122 0.0473(14) 0.0725(18) 0.0464(13) 0.0163(13) 0.0085(11) 0.0009(13)
C123 0.0567(15) 0.0628(17) 0.0535(14) 0.0071(13) 0.0139(12) -0.0150(13)
C124 0.0671(16) 0.0399(15) 0.0630(15) -0.0049(12) 0.0201(12) -0.0014(12)
C125 0.0524(14) 0.0565(16) 0.0472(13) -0.0025(13) 0.0091(11) -0.0060(13)
C126 0.0614(15) 0.0482(15) 0.0456(13) 0.0076(12) 0.0112(11) -0.0062(13)
C127 0.0413(13) 0.0740(18) 0.0429(12) 0.0111(13) 0.0182(10) -0.0074(13)
C128 0.0439(13) 0.0768(18) 0.0575(13) 0.0133(13) 0.0299(10) 0.0087(13)
C129 0.0715(17) 0.0777(19) 0.0660(16) 0.0158(15) 0.0264(13) 0.0166(15)
C130 0.0451(12) 0.0722(17) 0.0331(11) 0.0027(12) 0.0191(9) 0.0031(13)
C131 0.0881(18) 0.0469(15) 0.0305(12) 0.0109(12) 0.0146(12) 0.0033(14)
C132 0.0737(17) 0.0631(17) 0.0501(14) -0.0079(14) 0.0136(13) -0.0197(15)
C133 0.0658(16) 0.0735(19) 0.0515(15) 0.0049(14) 0.0122(12) -0.0135(15)
C134 0.0553(13) 0.0660(17) 0.0481(13) 0.0127(12) 0.0279(10) -0.0030(13)
C135 0.0668(15) 0.0594(16) 0.0435(13) 0.0119(12) 0.0195(11) -0.0101(13)
C136 0.0588(14) 0.0735(17) 0.0393(12) 0.0291(12) 0.0171(11) 0.0000(14)
C137 0.0814(18) 0.088(2) 0.0318(12) 0.0068(14) 0.0172(12) -0.0043(17)
C138 0.0468(14) 0.0593(16) 0.0351(13) 0.0068(12) 0.0016(11) -0.0165(13)
C139 0.0523(14) 0.0541(15) 0.0455(12) 0.0124(12) 0.0182(10) 0.0098(12)
C140 0.0670(16) 0.0620(18) 0.0858(18) 0.0028(15) 0.0317(13) -0.0061(14)
C141 0.0701(16) 0.0573(16) 0.0425(13) 0.0076(13) 0.0152(11) -0.0055(14)
C142 0.0623(15) 0.0540(15) 0.0254(11) 0.0001(11) 0.0114(10) -0.0006(13)
C143 0.0394(12) 0.0524(15) 0.0574(13) 0.0080(12) 0.0206(10) -0.0021(12)
C144 0.0400(13) 0.0410(14) 0.0516(13) 0.0108(12) 0.0123(10) -0.0031(11)
C145 0.0425(12) 0.0418(13) 0.0324(11) 0.0154(10) 0.0124(9) 0.0011(11)
C146 0.0460(13) 0.0640(16) 0.0475(13) -0.0082(13) 0.0191(10) 0.0013(13)
C147 0.0479(14) 0.0681(18) 0.0546(14) 0.0120(14) 0.0165(11) -0.0022(13)
C148 0.0305(11) 0.0581(15) 0.0437(12) 0.0058(12) 0.0152(9) 0.0085(11)
C149 0.0725(17) 0.100(2) 0.0977(19) 0.0001(18) 0.0385(14) -0.0279(17)
C150 0.0663(17) 0.101(2) 0.0946(19) -0.0234(18) 0.0349(14) -0.0097(17)
C151 0.0697(16) 0.0709(19) 0.0861(17) 0.0277(15) 0.0313(13) 0.0007(15)
C152 0.120(3) 0.098(3) 0.256(5) 0.034(3) 0.038(3) 0.068(2)
C153 0.0726(17) 0.085(2) 0.0849(18) -0.0200(17) 0.0267(14) 0.0088(17)
C154 0.166(3) 0.111(3) 0.128(2) -0.008(2) 0.0906(18) -0.007(2)
C155 0.194(4) 0.226(4) 0.247(4) 0.022(3) 0.098(3) 0.008(3)
C1 0.166(2) 0.086(2) 0.0752(17) 0.0059(16) 0.0564(15) 0.0054(19)
B3 0.226(3) 0.088(2) 0.193(3) -0.028(2) 0.113(2) 0.013(2)
B4 0.112(2) 0.090(2) 0.174(3) -0.045(2) 0.007(2) 0.0202(19)
B2 0.112(2) 0.090(2) 0.174(3) -0.045(2) 0.007(2) 0.0202(19)
B1 0.226(3) 0.088(2) 0.193(3) -0.028(2) 0.113(2) 0.013(2)

loop_
_atom_type_symbol
_atom_type_description
_atom_type_scat_dispersion_real
_atom_type_scat_dispersion_imag
_atom_type_scat_source
C C 0.0181 0.0091 'International Tables Vol C Tables 4.2.6.8 and 6.1.1.4'
H H 0.0000 0.0000 'International Tables Vol C Tables 4.2.6.8 and 6.1.1.4'
B B 0.0090 0.0039 'International Tables Vol C Tables 4.2.6.8 and 6.1.1.4'
Fe Fe -1.1336 3.1974 'International Tables Vol C Tables 4.2.6.8 and 6.1.1.4'
N N 0.0311 0.0180 'International Tables Vol C Tables 4.2.6.8 and 6.1.1.4'
O O 0.0492 0.0322 'International Tables Vol C Tables 4.2.6.8 and 6.1.1.4'

loop_
_geom_angle_atom_site_label_1
_geom_angle_atom_site_label_2
_geom_angle_atom_site_label_3
_geom_angle
_geom_angle_site_symmetry_1
_geom_angle_site_symmetry_3
N1 Fe1 N2 177.37(9) . .
N1 Fe1 N3 86.74(8) . .
N1 Fe1 N5 92.74(9) . .
N1 Fe1 N4 90.72(9) . 1_664
N1 Fe1 N6 91.16(9) . 1_664
N2 Fe1 N3 91.83(8) . .
N2 Fe1 N5 89.37(9) . .
N2 Fe1 N4 90.79(9) . 1_664
N2 Fe1 N6 86.74(9) . 1_664
N3 Fe1 N4 176.68(8) . 1_664
N5 Fe1 N3 86.45(8) . .
N5 Fe1 N4 91.54(8) . 1_664
N5 Fe1 N6 176.06(9) . 1_664
N6 Fe1 N3 94.27(8) 1_664 .
N6 Fe1 N4 87.91(8) 1_664 1_664
N7 Fe2 N10 89.85(8) . .
N7 Fe2 N12 89.53(8) . .
N7 Fe2 N9 92.78(8) . .
N7 Fe2 N11 90.21(8) . .
N8 Fe2 N7 177.42(8) . .
N8 Fe2 N10 89.67(8) . .
N8 Fe2 N12 87.94(8) . .
N8 Fe2 N9 87.80(8) . .
N8 Fe2 N11 92.32(8) . .
N10 Fe2 N9 176.56(7) . .
N12 Fe2 N10 90.99(7) . .
N12 Fe2 N9 91.26(7) . .
N11 Fe2 N10 90.00(7) . .
N11 Fe2 N12 178.98(8) . .
N11 Fe2 N9 87.77(7) . .
C15 O1 C71 117.8(2) . .
C72 O2 C71 114.6(3) . .
C21 O3 C73 119.8(2) . .
C73 O4 C74 110.3(4) . .
C49 O5 C75 113.76(19) . .
C75 O6 C76 113.6(2) . .
C55 O7 C77 119.75(19) . .
C78 O8 C77 113.7(2) . .
C91 O9 C149 116.2(2) . .
C149 O10 C150 113.6(2) . .
C97 O11 C151 114.88(19) . .
C152 O12 C151 107.3(3) . .
C125 O13 C153 120.1(2) . .
C153 O14 C154 113.4(3) . .
C131 O15 C155 120.9(2) . .
C155 O16 C156 110.2(4) . .
C1 N1 Fe1 158.4(3) . .
C2 N2 Fe1 167.1(3) . .
C68 N3 Fe1 119.93(14) . .
C68 N3 C69 116.8(2) . .
C69 N3 Fe1 122.74(19) . .
C3 N5 Fe1 120.53(18) . .
C7 N5 Fe1 121.11(16) . .
C7 N5 C3 118.0(2) . .
C147 N7 Fe2 169.98(19) . .
C148 N8 Fe2 165.62(16) . .
C37 N10 Fe2 123.43(16) . .
C37 N10 C41 116.01(19) . .
C41 N10 Fe2 120.47(15) . .
C34 N12 Fe2 121.93(16) . .
C34 N12 C35 114.9(2) . .
C35 N12 Fe2 122.80(15) . .
C79 N9 Fe2 124.42(16) . .
C79 N9 C83 115.85(19) . .
C83 N9 Fe2 119.68(13) . .
C144 N11 Fe2 121.22(13) . .
C144 N11 C145 116.24(18) . .
C145 N11 Fe2 122.39(15) . .
C110 N4 Fe1 124.56(18) . 1_446
C111 N4 Fe1 119.5(2) . 1_446
C111 N4 C110 115.6(3) . .
C113 N6 Fe1 122.4(2) . 1_446
C117 N6 Fe1 122.9(2) . 1_446
C117 N6 C113 114.7(3) . .
N2 C2 B2 168.3(4) . .
N5 C3 H3 120.3 . .
N5 C3 C4 119.4(2) . .
C4 C3 H3 120.3 . .
C3 C4 H4 119.1 . .
C5 C4 C3 121.7(2) . .
C5 C4 H4 119.1 . .
C4 C5 C6 118.0(2) . .
C4 C5 C8 121.4(2) . .
C6 C5 C8 120.6(2) . .
C5 C6 H6 121.5 . .
C7 C6 C5 117.1(2) . .
C7 C6 H6 121.5 . .
N5 C7 C6 125.7(2) . .
N5 C7 H7 117.2 . .
C6 C7 H7 117.2 . .
C9 C8 C5 174.8(3) . .
C8 C9 C10 176.2(3) . .
C11 C10 C9 119.0(3) . .
C19 C10 C9 122.7(2) . .
C19 C10 C11 118.3(3) . .
C10 C11 H11 118.9 . .
C10 C11 C12 122.1(3) . .
C12 C11 H11 118.9 . .
C11 C12 C17 117.8(3) . .
C13 C12 C11 124.2(3) . .
C13 C12 C17 118.0(3) . .
C12 C13 H13 119.3 . .
C14 C13 C12 121.3(3) . .
C14 C13 H13 119.3 . .
C13 C14 H14 118.6 . .
C13 C14 C15 122.7(3) . .
C15 C14 H14 118.6 . .
O1 C15 C14 126.2(3) . .
O1 C15 C16 113.7(2) . .
C14 C15 C16 120.1(3) . .
C15 C16 C20 121.4(2) . .
C17 C16 C15 117.7(2) . .
C17 C16 C20 120.8(2) . .
C16 C17 C12 119.9(2) . .
C16 C17 C18 123.2(2) . .
C18 C17 C12 116.8(3) . .
C17 C18 H18 119.0 . .
C19 C18 C17 122.1(3) . .
C19 C18 H18 119.0 . .
C10 C19 H19 118.7 . .
C18 C19 C10 122.6(3) . .
C18 C19 H19 118.7 . .
C21 C20 C16 123.2(2) . .
C21 C20 C29 119.2(2) . .
C29 C20 C16 117.7(2) . .
C20 C21 O3 114.2(2) . .
C22 C21 O3 121.4(2) . .
C22 C21 C20 124.4(2) . .
C21 C22 H22 121.1 . .
C21 C22 C23 117.8(3) . .
C23 C22 H22 121.1 . .
C22 C23 H23 119.6 . .
C24 C23 C22 120.9(2) . .
C24 C23 H23 119.6 . .
C23 C24 C29 118.9(2) . .
C25 C24 C23 121.3(2) . .
C25 C24 C29 119.8(2) . .
C24 C25 H25 119.6 . .
C24 C25 C26 120.8(2) . .
C26 C25 H25 119.6 . .
C27 C26 C25 117.9(2) . .
C27 C26 C30 121.2(3) . .
C30 C26 C25 120.8(2) . .
C26 C27 H27 118.9 . .
C28 C27 C26 122.2(3) . .
C28 C27 H27 118.9 . .
C27 C28 H28 119.2 . .
C27 C28 C29 121.6(3) . .
C29 C28 H28 119.2 . .
C20 C29 C24 118.7(2) . .
C28 C29 C20 123.8(2) . .
C28 C29 C24 117.6(2) . .
C31 C30 C26 177.9(3) . .
C30 C31 C32 176.3(3) . .
C33 C32 C31 120.6(2) . .
C36 C32 C31 123.0(2) . .
C36 C32 C33 116.4(2) . .
C32 C33 H33 120.7 . .
C34 C33 C32 118.5(2) . .
C34 C33 H33 120.7 . .
N12 C34 C33 125.1(2) . .
N12 C34 H34 117.4 . .
C33 C34 H34 117.4 . .
N12 C35 H35 117.9 . .
C36 C35 N12 124.3(2) . .
C36 C35 H35 117.9 . .
C32 C36 H36 119.6 . .
C35 C36 C32 120.8(2) . .
C35 C36 H36 119.6 . .
N10 C37 H37 118.4 . .
N10 C37 C38 123.1(2) . .
C38 C37 H37 118.4 . .
C37 C38 H38 119.6 . .
C37 C38 C39 120.8(2) . .
C39 C38 H38 119.6 . .
C38 C39 C40 117.0(2) . .
C38 C39 C42 122.8(2) . .
C40 C39 C42 120.2(2) . .
C39 C40 H40 120.3 . .
C41 C40 C39 119.4(2) . .
C41 C40 H40 120.3 . .
N10 C41 C40 123.6(2) . .
N10 C41 H41 118.2 . .
C40 C41 H41 118.2 . .
C43 C42 C39 172.7(2) . .
C42 C43 C44 176.0(2) . .
C43 C44 C53 119.9(2) . .
C45 C44 C43 120.5(2) . .
C45 C44 C53 119.5(2) . .
C44 C45 H45 118.5 . .
C44 C45 C46 123.0(2) . .
C46 C45 H45 118.5 . .
C45 C46 C51 116.2(2) . .
C47 C46 C45 124.4(2) . .
C47 C46 C51 119.3(2) . .
C46 C47 H47 118.7 . .
C48 C47 C46 122.6(2) . .
C48 C47 H47 118.7 . .
C47 C48 H48 120.2 . .
C47 C48 C49 119.5(2) . .
C49 C48 H48 120.2 . .
O5 C49 C50 115.3(2) . .
C48 C49 O5 122.8(2) . .
C48 C49 C50 121.7(2) . .
C49 C50 C51 118.4(2) . .
C49 C50 C54 120.5(2) . .
C51 C50 C54 120.7(2) . .
C50 C51 C46 118.3(2) . .
C52 C51 C46 119.5(2) . .
C52 C51 C50 122.1(2) . .
C51 C52 H52 119.5 . .
C53 C52 C51 120.9(2) . .
C53 C52 H52 119.5 . .
C44 C53 H53 119.6 . .
C52 C53 C44 120.8(2) . .
C52 C53 H53 119.6 . .
C55 C54 C50 121.6(2) . .
C55 C54 C63 119.0(2) . .
C63 C54 C50 119.31(18) . .
O7 C55 C56 123.11(19) . .
C54 C55 O7 116.9(2) . .
C54 C55 C56 119.9(2) . .
C55 C56 H56 119.4 . .
C57 C56 C55 121.2(2) . .
C57 C56 H56 119.4 . .
C56 C57 H57 119.3 . .
C56 C57 C58 121.4(2) . .
C58 C57 H57 119.3 . .
C59 C58 C57 121.4(2) . .
C63 C58 C57 118.4(2) . .
C63 C58 C59 120.1(2) . .
C58 C59 H59 119.8 . .
C60 C59 C58 120.5(2) . .
C60 C59 H59 119.8 . .
C59 C60 C61 121.0(2) . .
C59 C60 C64 119.6(2) . .
C61 C60 C64 119.4(2) . .
C60 C61 H61 120.9 . .
C62 C61 C60 118.2(2) . .
C62 C61 H61 120.9 . .
C61 C62 H62 118.9 . .
C61 C62 C63 122.2(2) . .
C63 C62 H62 118.9 . .
C58 C63 C54 119.96(19) . .
C58 C63 C62 117.8(2) . .
C62 C63 C54 122.1(2) . .
C65 C64 C60 176.9(3) . .
C64 C65 C66 177.0(3) . .
C65 C66 C67 122.5(3) . .
C65 C66 C70 119.0(2) . .
C70 C66 C67 118.5(2) . .
C66 C67 H67 120.6 . .
C68 C67 C66 118.9(3) . .
C68 C67 H67 120.6 . .
N3 C68 C67 122.4(2) . .
N3 C68 H68 118.8 . .
C67 C68 H68 118.8 . .
N3 C69 H69 117.3 . .
N3 C69 C70 125.3(3) . .
C70 C69 H69 117.3 . .
C66 C70 H70 121.0 . .
C69 C70 C66 118.0(2) . .
C69 C70 H70 121.0 . .
O1 C71 H71A 109.0 . .
O1 C71 H71B 109.0 . .
O2 C71 O1 113.1(2) . .
O2 C71 H71A 109.0 . .
O2 C71 H71B 109.0 . .
H71A C71 H71B 107.8 . .
O2 C72 H72A 109.5 . .
O2 C72 H72B 109.5 . .
O2 C72 H72C 109.5 . .
H72A C72 H72B 109.5 . .
H72A C72 H72C 109.5 . .
H72B C72 H72C 109.5 . .
O3 C73 H73A 109.8 . .
O3 C73 H73B 109.8 . .
O4 C73 O3 109.5(3) . .
O4 C73 H73A 109.8 . .
O4 C73 H73B 109.8 . .
H73A C73 H73B 108.2 . .
O4 C74 H74A 109.5 . .
O4 C74 H74B 109.5 . .
O4 C74 H74C 109.5 . .
H74A C74 H74B 109.5 . .
H74A C74 H74C 109.5 . .
H74B C74 H74C 109.5 . .
O5 C75 H75A 108.4 . .
O5 C75 H75B 108.4 . .
O6 C75 O5 115.6(2) . .
O6 C75 H75A 108.4 . .
O6 C75 H75B 108.4 . .
H75A C75 H75B 107.5 . .
O6 C76 H76A 109.5 . .
O6 C76 H76B 109.5 . .
O6 C76 H76C 109.5 . .
H76A C76 H76B 109.5 . .
H76A C76 H76C 109.5 . .
H76B C76 H76C 109.5 . .
O7 C77 H77A 108.9 . .
O7 C77 H77B 108.9 . .
O8 C77 O7 113.20(19) . .
O8 C77 H77A 108.9 . .
O8 C77 H77B 108.9 . .
H77A C77 H77B 107.8 . .
O8 C78 H78A 109.5 . .
O8 C78 H78B 109.5 . .
O8 C78 H78C 109.5 . .
H78A C78 H78B 109.5 . .
H78A C78 H78C 109.5 . .
H78B C78 H78C 109.5 . .
N9 C79 H79 117.0 . .
N9 C79 C80 125.9(2) . .
C80 C79 H79 117.0 . .
C79 C80 H80 120.5 . .
C79 C80 C81 119.0(2) . .
C81 C80 H80 120.5 . .
C80 C81 C82 115.9(2) . .
C84 C81 C80 123.13(19) . .
C84 C81 C82 120.7(2) . .
C81 C82 H82 120.0 . .
C83 C82 C81 119.9(2) . .
C83 C82 H82 120.0 . .
N9 C83 C82 123.29(18) . .
N9 C83 H83 118.4 . .
C82 C83 H83 118.4 . .
C85 C84 C81 173.1(2) . .
C84 C85 C86 174.8(3) . .
C87 C86 C85 119.3(2) . .
C87 C86 C95 121.0(2) . .
C95 C86 C85 119.6(2) . .
C86 C87 H87 119.7 . .
C86 C87 C88 120.5(2) . .
C88 C87 H87 119.7 . .
C89 C88 C87 121.3(2) . .
C89 C88 C93 119.1(2) . .
C93 C88 C87 119.5(2) . .
C88 C89 H89 119.0 . .
C90 C89 C88 122.1(2) . .
C90 C89 H89 119.0 . .
C89 C90 H90 120.6 . .
C89 C90 C91 118.7(2) . .
C91 C90 H90 120.6 . .
O9 C91 C90 122.2(2) . .
O9 C91 C92 116.4(2) . .
C92 C91 C90 121.4(2) . .
C91 C92 C93 119.0(2) . .
C91 C92 C96 119.4(2) . .
C93 C92 C96 121.5(2) . .
C88 C93 C94 117.0(2) . .
C92 C93 C88 119.6(2) . .
C92 C93 C94 123.4(2) . .
C93 C94 H94 118.4 . .
C95 C94 C93 123.3(2) . .
C95 C94 H94 118.4 . .
C86 C95 H95 120.7 . .
C94 C95 C86 118.6(2) . .
C94 C95 H95 120.7 . .
C97 C96 C92 119.9(2) . .
C97 C96 C105 118.9(2) . .
C105 C96 C92 121.2(2) . .
O11 C97 C96 116.2(2) . .
O11 C97 C98 122.1(2) . .
C96 C97 C98 121.6(2) . .
C97 C98 H98 118.9 . .
C99 C98 C97 122.1(2) . .
C99 C98 H98 118.9 . .
C98 C99 H99 120.4 . .
C98 C99 C100 119.1(3) . .
C100 C99 H99 120.4 . .
C99 C100 C105 119.2(2) . .
C101 C100 C99 122.8(3) . .
C101 C100 C105 118.0(3) . .
C100 C101 H101 118.8 . .
C102 C101 C100 122.5(3) . .
C102 C101 H101 118.8 . .
C101 C102 C103 119.2(3) . .
C101 C102 C106 123.2(3) . .
C103 C102 C106 117.5(3) . .
C102 C103 H103 119.0 . .
C104 C103 C102 122.1(3) . .
C104 C103 H103 119.0 . .
C103 C104 H104 119.8 . .
C103 C104 C105 120.4(2) . .
C105 C104 H104 119.8 . .
C96 C105 C100 119.0(2) . .
C104 C105 C96 123.1(2) . .
C104 C105 C100 117.8(2) . .
C107 C106 C102 173.3(4) . .
C106 C107 C108 171.4(4) . .
C109 C108 C107 122.6(3) . .
C109 C108 C112 120.4(3) . .
C112 C108 C107 116.8(3) . .
C108 C109 H109 121.4 . .
C108 C109 C110 117.2(3) . .
C110 C109 H109 121.4 . .
N4 C110 C109 125.9(3) . .
N4 C110 H110 117.1 . .
C109 C110 H110 117.1 . .
N4 C111 H111 118.2 . .
N4 C111 C112 123.6(3) . .
C112 C111 H111 118.2 . .
C108 C112 C111 117.1(3) . .
C108 C112 H112 121.4 . .
C111 C112 H112 121.4 . .
N6 C113 H113 118.3 . .
N6 C113 C114 123.3(3) . .
C114 C113 H113 118.3 . .
C113 C114 H114 119.8 . .
C115 C114 C113 120.3(3) . .
C115 C114 H114 119.8 . .
C114 C115 C116 117.8(3) . .
C114 C115 C118 123.0(3) . .
C116 C115 C118 119.1(3) . .
C115 C116 H116 121.0 . .
C115 C116 C117 118.0(4) . .
C117 C116 H116 121.0 . .
N6 C117 C116 125.2(3) . .
N6 C117 H117 117.4 . .
C116 C117 H117 117.4 . .
C119 C118 C115 173.5(3) . .
C118 C119 C120 178.1(4) . .
C121 C120 C119 120.3(3) . .
C121 C120 C129 117.7(3) . .
C129 C120 C119 122.0(3) . .
C120 C121 H121 119.4 . .
C120 C121 C122 121.1(3) . .
C122 C121 H121 119.4 . .
C121 C122 C123 122.3(3) . .
C121 C122 C127 119.6(2) . .
C127 C122 C123 118.0(2) . .
C122 C123 H123 119.1 . .
C124 C123 C122 121.7(3) . .
C124 C123 H123 119.1 . .
C123 C124 H124 118.8 . .
C123 C124 C125 122.4(3) . .
C125 C124 H124 118.8 . .
O13 C125 C124 123.4(2) . .
C126 C125 O13 117.1(2) . .
C126 C125 C124 119.5(3) . .
C125 C126 C127 118.9(2) . .
C125 C126 C130 120.7(3) . .
C127 C126 C130 120.4(2) . .
C122 C127 C126 119.5(2) . .
C122 C127 C128 117.7(2) . .
C126 C127 C128 122.8(2) . .
C127 C128 H128 119.5 . .
C129 C128 C127 120.9(3) . .
C129 C128 H128 119.5 . .
C120 C129 H129 118.6 . .
C128 C129 C120 122.8(3) . .
C128 C129 H129 118.6 . .
C131 C130 C126 121.1(2) . .
C131 C130 C139 118.2(2) . .
C139 C130 C126 120.5(2) . .
O15 C131 C132 121.1(2) . .
C130 C131 O15 116.8(2) . .
C130 C131 C132 122.0(2) . .
C131 C132 H132 119.9 . .
C133 C132 C131 120.2(2) . .
C133 C132 H132 119.9 . .
C132 C133 H133 119.7 . .
C132 C133 C134 120.5(3) . .
C134 C133 H133 119.7 . .
C133 C134 C135 120.8(3) . .
C133 C134 C139 120.1(2) . .
C139 C134 C135 119.1(2) . .
C134 C135 H135 120.4 . .
C136 C135 C134 119.1(2) . .
C136 C135 H135 120.4 . .
C135 C136 C137 120.3(2) . .
C135 C136 C140 117.5(2) . .
C137 C136 C140 122.1(2) . .
C136 C137 H137 119.5 . .
C138 C137 C136 121.0(2) . .
C138 C137 H137 119.5 . .
C137 C138 H138 119.5 . .
C137 C138 C139 121.1(3) . .
C139 C138 H138 119.5 . .
C134 C139 C130 118.8(2) . .
C138 C139 C130 121.9(2) . .
C138 C139 C134 119.4(2) . .
C141 C140 C136 178.1(3) . .
C140 C141 C142 174.9(3) . .
C141 C142 C146 122.1(2) . .
C143 C142 C141 121.7(2) . .
C143 C142 C146 116.2(2) . .
C142 C143 H143 119.6 . .
C142 C143 C144 120.7(2) . .
C144 C143 H143 119.6 . .
N11 C144 C143 122.94(19) . .
N11 C144 H144 118.5 . .
C143 C144 H144 118.5 . .
N11 C145 H145 118.2 . .
C146 C145 N11 123.6(2) . .
C146 C145 H145 118.2 . .
C142 C146 H146 119.9 . .
C145 C146 C142 120.2(2) . .
C145 C146 H146 119.9 . .
N7 C147 B3 176.3(3) . .
N8 C148 B4 175.9(3) . .
O9 C149 H14A 109.2 . .
O9 C149 H14B 109.2 . .
O10 C149 O9 112.1(2) . .
O10 C149 H14A 109.2 . .
O10 C149 H14B 109.2 . .
H14A C149 H14B 107.9 . .
O10 C150 H15A 109.5 . .
O10 C150 H15B 109.5 . .
O10 C150 H15C 109.5 . .
H15A C150 H15B 109.5 . .
H15A C150 H15C 109.5 . .
H15B C150 H15C 109.5 . .
O11 C151 O12 103.7(2) . .
O11 C151 H15D 111.0 . .
O11 C151 H15E 111.0 . .
O12 C151 H15D 111.0 . .
O12 C151 H15E 111.0 . .
H15D C151 H15E 109.0 . .
O12 C152 H15F 109.5 . .
O12 C152 H15G 109.5 . .
O12 C152 H15H 109.5 . .
H15F C152 H15G 109.5 . .
H15F C152 H15H 109.5 . .
H15G C152 H15H 109.5 . .
O13 C153 H15I 108.7 . .
O13 C153 H15J 108.7 . .
O14 C153 O13 114.3(2) . .
O14 C153 H15I 108.7 . .
O14 C153 H15J 108.7 . .
H15I C153 H15J 107.6 . .
O14 C154 H15K 109.5 . .
O14 C154 H15L 109.5 . .
O14 C154 H15M 109.5 . .
H15K C154 H15L 109.5 . .
H15K C154 H15M 109.5 . .
H15L C154 H15M 109.5 . .
O15 C155 H15N 111.2 . .
O15 C155 H15O 111.2 . .
O16 C155 O15 102.7(2) . .
O16 C155 H15N 111.2 . .
O16 C155 H15O 111.2 . .
H15N C155 H15O 109.1 . .
O16 C156 H15P 109.5 . .
O16 C156 H15Q 109.5 . .
O16 C156 H15R 109.5 . .
H15P C156 H15Q 109.5 . .
H15P C156 H15R 109.5 . .
H15Q C156 H15R 109.5 . .
N1 C1 B1 165.7(4) . .
C147 B3 H3A 109.5 . .
C147 B3 H3B 109.5 . .
C147 B3 H3C 109.5 . .
H3A B3 H3B 109.5 . .
H3A B3 H3C 109.5 . .
H3B B3 H3C 109.5 . .
C148 B4 H4A 109.5 . .
C148 B4 H4B 109.5 . .
C148 B4 H4C 109.5 . .
H4A B4 H4B 109.5 . .
H4A B4 H4C 109.5 . .
H4B B4 H4C 109.5 . .
C2 B2 H2A 109.5 . .
C2 B2 H2B 109.5 . .
C2 B2 H2C 109.5 . .
H2A B2 H2B 109.5 . .
H2A B2 H2C 109.5 . .
H2B B2 H2C 109.5 . .
C1 B1 H1A 109.5 . .
C1 B1 H1B 109.5 . .
C1 B1 H1C 109.5 . .
H1A B1 H1B 109.5 . .
H1A B1 H1C 109.5 . .
H1B B1 H1C 109.5 . .

loop_
_geom_bond_atom_site_label_1
_geom_bond_atom_site_label_2
_geom_bond_distance
_geom_bond_site_symmetry_2
Fe1 N1 2.085(2) .
Fe1 N2 2.084(2) .
Fe1 N3 2.187(2) .
Fe1 N5 2.173(2) .
Fe1 N4 2.198(2) 1_664
Fe1 N6 2.183(2) 1_664
Fe2 N7 1.9395(19) .
Fe2 N8 1.9268(19) .
Fe2 N10 2.0113(19) .
Fe2 N12 2.0073(19) .
Fe2 N9 2.0217(19) .
Fe2 N11 2.0026(18) .
O1 C15 1.341(3) .
O1 C71 1.421(4) .
O2 C71 1.386(4) .
O2 C72 1.381(5) .
O3 C21 1.418(3) .
O3 C73 1.426(4) .
O4 C73 1.337(5) .
O4 C74 1.429(9) .
O5 C49 1.401(3) .
O5 C75 1.415(3) .
O6 C75 1.370(4) .
O6 C76 1.436(3) .
O7 C55 1.384(3) .
O7 C77 1.408(3) .
O8 C77 1.402(3) .
O8 C78 1.388(4) .
O9 C91 1.378(3) .
O9 C149 1.453(4) .
O10 C149 1.343(4) .
O10 C150 1.414(3) .
O11 C97 1.375(3) .
O11 C151 1.443(3) .
O12 C151 1.457(4) .
O12 C152 1.399(5) .
O13 C125 1.395(3) .
O13 C153 1.399(4) .
O14 C153 1.397(4) .
O14 C154 1.419(4) .
O15 C131 1.369(3) .
O15 C155 1.589(4) .
O16 C155 1.310(4) .
O16 C156 1.389(5) .
N1 C1 1.130(4) .
N2 C2 1.111(4) .
N3 C68 1.341(3) .
N3 C69 1.350(3) .
N5 C3 1.360(3) .
N5 C7 1.340(4) .
N7 C147 1.129(3) .
N8 C148 1.148(3) .
N10 C37 1.361(3) .
N10 C41 1.363(3) .
N12 C34 1.345(3) .
N12 C35 1.346(3) .
N9 C79 1.347(3) .
N9 C83 1.350(3) .
N11 C144 1.353(3) .
N11 C145 1.371(3) .
N4 C110 1.354(4) .
N4 C111 1.344(4) .
N6 C113 1.330(4) .
N6 C117 1.327(4) .
C2 B2 1.667(6) .
C3 H3 0.9500 .
C3 C4 1.414(4) .
C4 H4 0.9500 .
C4 C5 1.378(4) .
C5 C6 1.405(3) .
C5 C8 1.416(4) .
C6 H6 0.9500 .
C6 C7 1.379(4) .
C7 H7 0.9500 .
C8 C9 1.190(4) .
C9 C10 1.459(4) .
C10 C11 1.392(4) .
C10 C19 1.391(4) .
C11 H11 0.9500 .
C11 C12 1.398(4) .
C12 C13 1.388(4) .
C12 C17 1.473(4) .
C13 H13 0.9500 .
C13 C14 1.347(5) .
C14 H14 0.9500 .
C14 C15 1.381(4) .
C15 C16 1.435(4) .
C16 C17 1.413(4) .
C16 C20 1.482(4) .
C17 C18 1.418(4) .
C18 H18 0.9500 .
C18 C19 1.328(4) .
C19 H19 0.9500 .
C20 C21 1.361(4) .
C20 C29 1.422(3) .
C21 C22 1.351(4) .
C22 H22 0.9500 .
C22 C23 1.429(4) .
C23 H23 0.9500 .
C23 C24 1.393(4) .
C24 C25 1.384(4) .
C24 C29 1.437(4) .
C25 H25 0.9500 .
C25 C26 1.403(4) .
C26 C27 1.387(4) .
C26 C30 1.395(4) .
C27 H27 0.9500 .
C27 C28 1.350(4) .
C28 H28 0.9500 .
C28 C29 1.386(4) .
C30 C31 1.251(4) .
C31 C32 1.441(4) .
C32 C33 1.395(4) .
C32 C36 1.390(4) .
C33 H33 0.9500 .
C33 C34 1.359(3) .
C34 H34 0.9500 .
C35 H35 0.9500 .
C35 C36 1.333(3) .
C36 H36 0.9500 .
C37 H37 0.9500 .
C37 C38 1.371(3) .
C38 H38 0.9500 .
C38 C39 1.389(4) .
C39 C40 1.397(4) .
C39 C42 1.416(3) .
C40 H40 0.9500 .
C40 C41 1.386(3) .
C41 H41 0.9500 .
C42 C43 1.221(4) .
C43 C44 1.429(4) .
C44 C45 1.339(3) .
C44 C53 1.435(4) .
C45 H45 0.9500 .
C45 C46 1.445(3) .
C46 C47 1.362(4) .
C46 C51 1.454(3) .
C47 H47 0.9500 .
C47 C48 1.360(4) .
C48 H48 0.9500 .
C48 C49 1.389(3) .
C49 C50 1.403(3) .
C50 C51 1.424(3) .
C50 C54 1.501(3) .
C51 C52 1.414(4) .
C52 H52 0.9500 .
C52 C53 1.361(4) .
C53 H53 0.9500 .
C54 C55 1.368(3) .
C54 C63 1.430(3) .
C55 C56 1.428(4) .
C56 H56 0.9500 .
C56 C57 1.316(3) .
C57 H57 0.9500 .
C57 C58 1.419(3) .
C58 C59 1.410(3) .
C58 C63 1.400(3) .
C59 H59 0.9500 .
C59 C60 1.366(3) .
C60 C61 1.406(4) .
C60 C64 1.445(4) .
C61 H61 0.9500 .
C61 C62 1.389(3) .
C62 H62 0.9500 .
C62 C63 1.410(3) .
C64 C65 1.239(4) .
C65 C66 1.380(4) .
C66 C67 1.411(3) .
C66 C70 1.384(4) .
C67 H67 0.9500 .
C67 C68 1.410(4) .
C68 H68 0.9500 .
C69 H69 0.9500 .
C69 C70 1.379(4) .
C70 H70 0.9500 .
C71 H71A 0.9900 .
C71 H71B 0.9900 .
C72 H72A 0.9800 .
C72 H72B 0.9800 .
C72 H72C 0.9800 .
C73 H73A 0.9900 .
C73 H73B 0.9900 .
C74 H74A 0.9800 .
C74 H74B 0.9800 .
C74 H74C 0.9800 .
C75 H75A 0.9900 .
C75 H75B 0.9900 .
C76 H76A 0.9800 .
C76 H76B 0.9800 .
C76 H76C 0.9800 .
C77 H77A 0.9900 .
C77 H77B 0.9900 .
C78 H78A 0.9800 .
C78 H78B 0.9800 .
C78 H78C 0.9800 .
C79 H79 0.9500 .
C79 C80 1.357(4) .
C80 H80 0.9500 .
C80 C81 1.417(3) .
C81 C82 1.422(3) .
C81 C84 1.414(3) .
C82 H82 0.9500 .
C82 C83 1.386(3) .
C83 H83 0.9500 .
C84 C85 1.163(3) .
C85 C86 1.489(4) .
C86 C87 1.352(3) .
C86 C95 1.424(4) .
C87 H87 0.9500 .
C87 C88 1.449(4) .
C88 C89 1.395(3) .
C88 C93 1.418(3) .
C89 H89 0.9500 .
C89 C90 1.361(4) .
C90 H90 0.9500 .
C90 C91 1.412(4) .
C91 C92 1.392(3) .
C92 C93 1.404(3) .
C92 C96 1.495(4) .
C93 C94 1.423(3) .
C94 H94 0.9500 .
C94 C95 1.372(3) .
C95 H95 0.9500 .
C96 C97 1.398(4) .
C96 C105 1.429(3) .
C97 C98 1.401(4) .
C98 H98 0.9500 .
C98 C99 1.372(4) .
C99 H99 0.9500 .
C99 C100 1.435(4) .
C100 C101 1.414(4) .
C100 C105 1.469(4) .
C101 H101 0.9500 .
C101 C102 1.339(4) .
C102 C103 1.416(4) .
C102 C106 1.450(4) .
C103 H103 0.9500 .
C103 C104 1.361(4) .
C104 H104 0.9500 .
C104 C105 1.412(4) .
C106 C107 1.138(4) .
C107 C108 1.503(4) .
C108 C109 1.367(4) .
C108 C112 1.409(5) .
C109 H109 0.9500 .
C109 C110 1.383(4) .
C110 H110 0.9500 .
C111 H111 0.9500 .
C111 C112 1.415(5) .
C112 H112 0.9500 .
C113 H113 0.9500 .
C113 C114 1.377(4) .
C114 H114 0.9500 .
C114 C115 1.347(5) .
C115 C116 1.369(5) .
C115 C118 1.469(5) .
C116 H116 0.9500 .
C116 C117 1.374(5) .
C117 H117 0.9500 .
C118 C119 1.200(5) .
C119 C120 1.429(4) .
C120 C121 1.393(4) .
C120 C129 1.408(5) .
C121 H121 0.9500 .
C121 C122 1.416(4) .
C122 C123 1.427(4) .
C122 C127 1.417(4) .
C123 H123 0.9500 .
C123 C124 1.273(4) .
C124 H124 0.9500 .
C124 C125 1.428(4) .
C125 C126 1.375(4) .
C126 C127 1.426(4) .
C126 C130 1.478(4) .
C127 C128 1.428(4) .
C128 H128 0.9500 .
C128 C129 1.341(4) .
C129 H129 0.9500 .
C130 C131 1.351(3) .
C130 C139 1.476(3) .
C131 C132 1.441(4) .
C132 H132 0.9500 .
C132 C133 1.355(4) .
C133 H133 0.9500 .
C133 C134 1.415(4) .
C134 C135 1.424(3) .
C134 C139 1.418(4) .
C135 H135 0.9500 .
C135 C136 1.384(3) .
C136 C137 1.388(4) .
C136 C140 1.459(4) .
C137 H137 0.9500 .
C137 C138 1.362(3) .
C138 H138 0.9500 .
C138 C139 1.379(3) .
C140 C141 1.188(4) .
C141 C142 1.419(3) .
C142 C143 1.369(3) .
C142 C146 1.436(4) .
C143 H143 0.9500 .
C143 C144 1.371(3) .
C144 H144 0.9500 .
C145 H145 0.9500 .
C145 C146 1.323(3) .
C146 H146 0.9500 .
C147 B3 1.587(6) .
C148 B4 1.603(5) .
C149 H14A 0.9900 .
C149 H14B 0.9900 .
C150 H15A 0.9800 .
C150 H15B 0.9800 .
C150 H15C 0.9800 .
C151 H15D 0.9900 .
C151 H15E 0.9900 .
C152 H15F 0.9800 .
C152 H15G 0.9800 .
C152 H15H 0.9800 .
C153 H15I 0.9900 .
C153 H15J 0.9900 .
C154 H15K 0.9800 .
C154 H15L 0.9800 .
C154 H15M 0.9800 .
C155 H15N 0.9900 .
C155 H15O 0.9900 .
C156 H15P 0.9800 .
C156 H15Q 0.9800 .
C156 H15R 0.9800 .
C1 B1 1.410(7) .
B3 H3A 0.9800 .
B3 H3B 0.9800 .
B3 H3C 0.9800 .
B4 H4A 0.9800 .
B4 H4B 0.9800 .
B4 H4C 0.9800 .
B2 H2A 0.9800 .
B2 H2B 0.9800 .
B2 H2C 0.9800 .
B1 H1A 0.9800 .
B1 H1B 0.9800 .
B1 H1C 0.9800 .
